data_4304017
loop_
_publ_author_name
'Farzad Haftbaradaran'
'Angela M. Kuchison'
'Michael J. Katz'
'Gabriele Schatte'
'Daniel B. Leznoff'

_publ_contact_author_address
; 
 Department of Chemistry
 8888 University Drive
 Simon Fraser University
 Burnaby, British Columbia
 Canada   V5A 1S6
;
_publ_contact_author_email dleznoff@sfu.ca
_publ_contact_author_fax 604-291-3765
_publ_contact_author_name 'Daniel B. Leznoff'
_publ_contact_author_phone 604-291-4887
_publ_section_title
;
Synthesis, Structures, and Kinetics of Mixed-Donor Amido-Amino-Siloxo
Ligands from Symmetrical Diamidosilyl Ether Ligands via a Retro-Brook
Rearrangement
;
_journal_name_full 'Inorganic Chemistry'
_journal_page_first 812
_journal_page_last 822
_journal_paper_doi 10.1021/ic701267a
_journal_volume 47
_journal_year 2008
_chemical_formula_moiety 'C52 H84 Li4 N4 O4 Si4'
_chemical_formula_sum 'C52 H84 Li4 N4 O4 Si4'
_chemical_formula_weight 969.35
_chemical_name_systematic ?
_space_group_IT_number 2
_symmetry_cell_setting triclinic
_symmetry_space_group_name_Hall '-P 1'
_symmetry_space_group_name_H-M 'P -1'
_atom_sites_solution_hydrogens geom
_atom_sites_solution_primary direct
_atom_sites_solution_secondary difmap
_cell_angle_alpha 70.5380(18)
_cell_angle_beta 88.7260(12)
_cell_angle_gamma 89.5600(13)
_cell_formula_units_Z 2
_cell_length_a 12.8660(4)
_cell_length_b 13.9530(3)
_cell_length_c 16.9200(5)
_cell_measurement_reflns_used 9722
_cell_measurement_temperature 173(2)
_cell_measurement_theta_max 9722FRANK
_cell_measurement_theta_min 1.00
_cell_volume 2863.21(14)
_computing_cell_refinement 'HKL Scalepack (Otwinowski & Minor 1997)'
_computing_data_collection 'Collect (Nonius BV, 1997-2000)'
_computing_data_reduction ' HKL Denzo and Scalepack (Otwinowski & Minor 1997)'
_computing_molecular_graphics ' Ortep (SHELXTL-NT v6.10, Bruker AXS)'
_computing_publication_material 'WinGX v1.64-05 (L. J. Farrugia)'
_computing_structure_refinement 'SHELXL-97 (Sheldrick, 1997)'
_computing_structure_solution ' SIR-92 (A. Altomare, G. Cascarano et al.)'
_diffrn_ambient_temperature 173(2)
_diffrn_measured_fraction_theta_full 0.972
_diffrn_measured_fraction_theta_max 0.972
_diffrn_measurement_device '95mm CCD camera on \k-goniostat'
_diffrn_measurement_device_type 'KappaCCD (BruKer AXS-Nonius, FR540C)'
_diffrn_measurement_method 'CCD rotation images, thick slices'
_diffrn_radiation_monochromator 'horizonally mounted graphite crystal'
_diffrn_radiation_source 'Nonius FR590D, fine-focus sealed tube'
_diffrn_radiation_type MoK\a
_diffrn_radiation_wavelength 0.71073
_diffrn_reflns_av_R_equivalents 0.0377
_diffrn_reflns_av_sigmaI/netI 0.0619
_diffrn_reflns_limit_h_max 14
_diffrn_reflns_limit_h_min -14
_diffrn_reflns_limit_k_max 15
_diffrn_reflns_limit_k_min -15
_diffrn_reflns_limit_l_max 18
_diffrn_reflns_limit_l_min -18
_diffrn_reflns_number 15488
_diffrn_reflns_theta_full 23.26
_diffrn_reflns_theta_max 23.26
_diffrn_reflns_theta_min 2.05
_diffrn_standards_decay_% 'no decay'
_exptl_absorpt_coefficient_mu 0.147
_exptl_absorpt_correction_T_max 0.9740
_exptl_absorpt_correction_T_min 0.9711
_exptl_absorpt_correction_type multi-scan
_exptl_absorpt_process_details 'HKL Scalepack (Otwinowski & Minor 1997)'
_exptl_crystal_colour colourless
_exptl_crystal_density_diffrn 1.124
_exptl_crystal_density_method 'not measured'
_exptl_crystal_description block
_exptl_crystal_F_000 1048
_exptl_crystal_size_max 0.20
_exptl_crystal_size_mid 0.20
_exptl_crystal_size_min 0.18
_refine_diff_density_max 0.448
_refine_diff_density_min -0.442
_refine_diff_density_rms 0.046
_refine_ls_extinction_method none
_refine_ls_goodness_of_fit_ref 1.023
_refine_ls_hydrogen_treatment mixed
_refine_ls_matrix_type full
_refine_ls_number_parameters 709
_refine_ls_number_reflns 7989
_refine_ls_number_restraints 178
_refine_ls_restrained_S_all 1.034
_refine_ls_R_factor_all 0.0963
_refine_ls_R_factor_gt 0.0630
_refine_ls_shift/su_max 0.000
_refine_ls_shift/su_mean 0.000
_refine_ls_structure_factor_coef Fsqd
_refine_ls_weighting_details
;
 calc w=1/[\s^2^(Fo^2^)+(0.0799P)^2^+2.1186P] 
 where P=(Fo^2^+2Fc^2^)/3 
;
_refine_ls_weighting_scheme calc
_refine_ls_wR_factor_gt 0.1565
_refine_ls_wR_factor_ref 0.1797
_reflns_number_gt 5518
_reflns_number_total 7989
_reflns_threshold_expression >2sigma(I)
_cod_data_source_file ic701267a-file001_6.cif
_cod_data_source_block Me3PhNNOLi_THF
_cod_database_code 4304017

loop_
_symmetry_equiv_pos_as_xyz
'x, y, z'
'-x, -y, -z'

loop_
_atom_site_label
_atom_site_type_symbol
_atom_site_fract_x
_atom_site_fract_y
_atom_site_fract_z
_atom_site_U_iso_or_equiv
_atom_site_adp_type
_atom_site_occupancy
_atom_site_symmetry_multiplicity
_atom_site_calc_flag
_atom_site_refinement_flags
_atom_site_disorder_assembly
_atom_site_disorder_group
Si1 Si 0.47003(11) 0.46007(9) 0.34754(7) 0.0639(4) Uani 1 1 d . A .
Si3 Si 0.04435(8) -0.04404(8) 0.85039(6) 0.0465(3) Uani 1 1 d . . .
Si4 Si 0.22683(10) 0.10564(8) 0.84808(7) 0.0593(3) Uani 1 1 d . . .
O1 O 0.5314(2) 0.47506(19) 0.42522(15) 0.0603(7) Uani 1 1 d . . .
O2 O -0.02440(18) -0.02594(17) 0.92549(14) 0.0422(6) Uani 1 1 d . . .
O71 O -0.2552(2) -0.0716(2) 0.85721(19) 0.0649(8) Uani 1 1 d . . .
N21 N 0.3339(3) 0.6471(2) 0.4246(2) 0.0608(9) Uani 1 1 d . . .
N31 N 0.3377(3) 0.4954(3) 0.3485(2) 0.0709(11) Uani 1 1 d . . .
N51 N 0.1760(2) -0.0145(2) 0.85543(19) 0.0486(8) Uani 1 1 d . . .
N61 N 0.1727(2) 0.1419(2) 0.92688(19) 0.0463(7) Uani 1 1 d . . .
C1 C 0.4743(4) 0.3240(3) 0.3545(3) 0.0723(13) Uani 1 1 d . . .
H1A H 0.5466 0.3005 0.3590 0.087 Uiso 1 1 calc R A .
H1B H 0.4441 0.3167 0.3041 0.087 Uiso 1 1 calc R . .
H1C H 0.4343 0.2831 0.4041 0.087 Uiso 1 1 calc R . .
C2 C 0.5360(6) 0.5390(5) 0.2486(3) 0.119(2) Uani 1 1 d . . .
H2A H 0.5514 0.6063 0.2519 0.142 Uiso 1 1 calc R A .
H2B H 0.4905 0.5464 0.2013 0.142 Uiso 1 1 calc R . .
H2C H 0.6010 0.5060 0.2405 0.142 Uiso 1 1 calc R . .
Si2A Si 0.2751(6) 0.6112(2) 0.34578(18) 0.0598(13) Uani 0.682(13) 1 d P A 1
C3A C 0.1317(8) 0.5963(7) 0.3400(6) 0.086(3) Uani 0.682(13) 1 d P A 1
H3A1 H 0.1047 0.5516 0.3942 0.103 Uiso 0.682(13) 1 calc PR A 1
H3A2 H 0.1170 0.5664 0.2965 0.103 Uiso 0.682(13) 1 calc PR A 1
H3A3 H 0.0982 0.6630 0.3261 0.103 Uiso 0.682(13) 1 calc PR A 1
C4A C 0.3119(11) 0.7116(6) 0.2420(4) 0.101(5) Uani 0.682(13) 1 d P A 1
H4A1 H 0.2690 0.7723 0.2341 0.121 Uiso 0.682(13) 1 calc PR A 1
H4A2 H 0.3002 0.6850 0.1961 0.121 Uiso 0.682(13) 1 calc PR A 1
H4A3 H 0.3854 0.7294 0.2421 0.121 Uiso 0.682(13) 1 calc PR A 1
Si2B Si 0.3321(9) 0.6314(5) 0.3313(4) 0.0501(18) Uani 0.318(13) 1 d P A 2
C3B C 0.4155(19) 0.7184(12) 0.2435(10) 0.081(6) Uani 0.318(13) 1 d P A 2
H3B1 H 0.3991 0.7893 0.2368 0.097 Uiso 0.318(13) 1 calc PR A 2
H3B2 H 0.4015 0.7056 0.1911 0.097 Uiso 0.318(13) 1 calc PR A 2
H3B3 H 0.4890 0.7053 0.2570 0.097 Uiso 0.318(13) 1 calc PR A 2
C4B C 0.1967(15) 0.6541(17) 0.2899(14) 0.089(8) Uani 0.318(13) 1 d P A 2
H4B1 H 0.1487 0.6064 0.3294 0.107 Uiso 0.318(13) 1 calc PR A 2
H4B2 H 0.1949 0.6438 0.2354 0.107 Uiso 0.318(13) 1 calc PR A 2
H4B3 H 0.1757 0.7240 0.2834 0.107 Uiso 0.318(13) 1 calc PR A 2
C5 C -0.0108(4) 0.0374(4) 0.7486(3) 0.0714(13) Uani 1 1 d . . .
H5A H -0.0807 0.0134 0.7428 0.086 Uiso 1 1 calc R . .
H5B H 0.0340 0.0334 0.7022 0.086 Uiso 1 1 calc R . .
H5C H -0.0145 0.1080 0.7474 0.086 Uiso 1 1 calc R . .
C6 C 0.0366(3) -0.1809(3) 0.8589(3) 0.0614(11) Uani 1 1 d . . .
H6A H 0.0735 -0.2225 0.9087 0.074 Uiso 1 1 calc R . .
H6B H 0.0687 -0.1901 0.8088 0.074 Uiso 1 1 calc R . .
H6C H -0.0364 -0.2019 0.8636 0.074 Uiso 1 1 calc R . .
C7 C 0.1991(5) 0.2032(4) 0.7442(3) 0.0989(18) Uani 1 1 d . . .
H7A H 0.1250 0.2206 0.7416 0.119 Uiso 1 1 calc R . .
H7B H 0.2173 0.1758 0.6993 0.119 Uiso 1 1 calc R . .
H7C H 0.2405 0.2643 0.7371 0.119 Uiso 1 1 calc R . .
C8 C 0.3713(4) 0.0894(4) 0.8429(4) 0.0885(17) Uani 1 1 d . . .
H8A H 0.4050 0.1561 0.8274 0.106 Uiso 1 1 calc R . .
H8B H 0.3888 0.0576 0.8007 0.106 Uiso 1 1 calc R . .
H8C H 0.3956 0.0462 0.8977 0.106 Uiso 1 1 calc R . .
C20 C 0.3274(3) 0.7476(3) 0.4284(2) 0.0556(10) Uani 1 1 d . . .
C21 C 0.4176(3) 0.8067(3) 0.4191(3) 0.0614(11) Uani 1 1 d . . .
C22 C 0.4136(4) 0.9012(3) 0.4309(3) 0.0749(13) Uani 1 1 d . A .
H22 H 0.4760 0.9392 0.4248 0.090 Uiso 1 1 calc . . .
C23 C 0.3238(4) 0.9410(3) 0.4509(3) 0.0718(13) Uani 1 1 d . . .
C24 C 0.2344(4) 0.8843(3) 0.4581(3) 0.0689(12) Uani 1 1 d . A .
H24 H 0.1706 0.9111 0.4709 0.083 Uiso 1 1 calc . . .
C25 C 0.2338(3) 0.7896(3) 0.4473(3) 0.0595(11) Uani 1 1 d . . .
C26 C 0.5219(4) 0.7688(4) 0.3987(4) 0.0935(17) Uani 1 1 d . A .
H26A H 0.5692 0.8265 0.3753 0.112 Uiso 1 1 calc R . .
H26B H 0.5129 0.7339 0.3577 0.112 Uiso 1 1 calc R . .
H26C H 0.5512 0.7213 0.4500 0.112 Uiso 1 1 calc R . .
C27 C 0.3213(5) 1.0438(4) 0.4652(4) 0.112(2) Uani 1 1 d . A .
H27A H 0.3915 1.0729 0.4569 0.134 Uiso 1 1 calc R . .
H27B H 0.2967 1.0343 0.5226 0.134 Uiso 1 1 calc R . .
H27C H 0.2743 1.0901 0.4253 0.134 Uiso 1 1 calc R . .
C28 C 0.1310(4) 0.7343(4) 0.4587(4) 0.0836(15) Uani 1 1 d . A .
H28A H 0.0879 0.7517 0.5005 0.100 Uiso 1 1 calc R . .
H28B H 0.1433 0.6608 0.4779 0.100 Uiso 1 1 calc R . .
H28C H 0.0950 0.7546 0.4052 0.100 Uiso 1 1 calc R . .
C30 C 0.2621(4) 0.4153(4) 0.3575(3) 0.0710(14) Uani 1 1 d . A .
C31 C 0.2198(4) 0.3608(4) 0.4357(3) 0.0673(12) Uani 1 1 d . . .
C32 C 0.1528(4) 0.2802(4) 0.4433(4) 0.0842(16) Uani 1 1 d . A .
H32 H 0.1249 0.2432 0.4972 0.101 Uiso 1 1 calc . . .
C33 C 0.1254(4) 0.2518(5) 0.3764(5) 0.101(2) Uani 1 1 d . . .
C34 C 0.1627(5) 0.3102(6) 0.2983(5) 0.104(2) Uani 1 1 d . A .
H34 H 0.1413 0.2945 0.2507 0.124 Uiso 1 1 calc . . .
C35 C 0.2310(4) 0.3918(5) 0.2865(3) 0.0888(17) Uani 1 1 d . . .
C36 C 0.2438(4) 0.3896(3) 0.5112(3) 0.0670(12) Uani 1 1 d . A .
H36A H 0.3186 0.4023 0.5119 0.080 Uiso 1 1 calc R . .
H36B H 0.2235 0.3340 0.5622 0.080 Uiso 1 1 calc R . .
H36C H 0.2052 0.4512 0.5090 0.080 Uiso 1 1 calc R . .
C37 C 0.0569(5) 0.1606(6) 0.3859(6) 0.144(3) Uani 1 1 d . A .
H37A H 0.0260 0.1363 0.4426 0.173 Uiso 1 1 calc R . .
H37B H 0.0988 0.1062 0.3765 0.173 Uiso 1 1 calc R . .
H37C H 0.0015 0.1802 0.3447 0.173 Uiso 1 1 calc R . .
C38 C 0.2712(6) 0.4519(5) 0.1998(4) 0.123(3) Uani 1 1 d . A .
H38A H 0.2335 0.4319 0.1581 0.148 Uiso 1 1 calc R . .
H38B H 0.3455 0.4382 0.1953 0.148 Uiso 1 1 calc R . .
H38C H 0.2608 0.5246 0.1898 0.148 Uiso 1 1 calc R . .
O41 O 0.7662(8) 0.4270(8) 0.3647(11) 0.079(3) Uani 0.733(8) 1 d PDU A 1
C41 C 0.7674(8) 0.3468(6) 0.3259(6) 0.101(3) Uani 0.733(8) 1 d PDU A 1
H41A H 0.7708 0.2792 0.3700 0.121 Uiso 0.733(8) 1 calc PR A 1
H41B H 0.7027 0.3501 0.2945 0.121 Uiso 0.733(8) 1 calc PR A 1
C42 C 0.8526(8) 0.3597(7) 0.2720(7) 0.125(3) Uani 0.733(8) 1 d PDU A 1
H42A H 0.8305 0.3795 0.2131 0.150 Uiso 0.733(8) 1 calc PR A 1
H42B H 0.8938 0.2962 0.2854 0.150 Uiso 0.733(8) 1 calc PR A 1
C43 C 0.9193(7) 0.4492(8) 0.2872(6) 0.124(3) Uani 0.733(8) 1 d PDU A 1
H43A H 0.9729 0.4212 0.3299 0.148 Uiso 0.733(8) 1 calc PR A 1
H43B H 0.9534 0.4926 0.2345 0.148 Uiso 0.733(8) 1 calc PR A 1
C44 C 0.8384(9) 0.5066(8) 0.3172(10) 0.108(4) Uani 0.733(8) 1 d PDU A 1
H44A H 0.8688 0.5417 0.3534 0.130 Uiso 0.733(8) 1 calc PR A 1
H44B H 0.8037 0.5573 0.2697 0.130 Uiso 0.733(8) 1 calc PR A 1
O41' O 0.765(2) 0.435(2) 0.350(3) 0.078(6) Uani 0.267(8) 1 d PDU A 2
C41' C 0.841(2) 0.3607(18) 0.338(2) 0.123(6) Uani 0.267(8) 1 d PDU A 2
H41C H 0.8540 0.3692 0.2777 0.148 Uiso 0.267(8) 1 calc PR A 2
H41D H 0.8221 0.2894 0.3694 0.148 Uiso 0.267(8) 1 calc PR A 2
C42' C 0.930(2) 0.3997(18) 0.376(3) 0.184(10) Uani 0.267(8) 1 d PDU A 2
H42C H 0.9974 0.3761 0.3602 0.221 Uiso 0.267(8) 1 calc PR A 2
H42D H 0.9227 0.3747 0.4380 0.221 Uiso 0.267(8) 1 calc PR A 2
C43' C 0.9232(14) 0.5285(15) 0.3386(13) 0.094(5) Uani 0.267(8) 1 d PDU A 2
H43C H 0.9363 0.5594 0.3823 0.113 Uiso 0.267(8) 1 calc PR A 2
H43D H 0.9707 0.5584 0.2898 0.113 Uiso 0.267(8) 1 calc PR A 2
C44' C 0.8130(17) 0.5358(17) 0.315(2) 0.080(6) Uani 0.267(8) 1 d PDU A 2
H44C H 0.7762 0.5850 0.3361 0.096 Uiso 0.267(8) 1 calc PR A 2
H44D H 0.8080 0.5599 0.2528 0.096 Uiso 0.267(8) 1 calc PR A 2
C50 C 0.2493(3) -0.0972(3) 0.8689(3) 0.0519(10) Uani 1 1 d . . .
C51 C 0.2836(3) -0.1505(3) 0.9498(2) 0.0495(9) Uani 1 1 d . . .
C52 C 0.3480(3) -0.2353(3) 0.9626(3) 0.0618(11) Uani 1 1 d . . .
H52 H 0.3698 -0.2716 1.0178 0.074 Uiso 1 1 calc . . .
C53 C 0.3808(3) -0.2677(3) 0.8981(3) 0.0665(12) Uani 1 1 d . . .
C54 C 0.3509(3) -0.2118(4) 0.8180(3) 0.0678(13) Uani 1 1 d . . .
H54 H 0.3754 -0.2319 0.7725 0.081 Uiso 1 1 calc . . .
C55 C 0.2864(3) -0.1269(3) 0.8013(3) 0.0623(11) Uani 1 1 d . . .
C56 C 0.2547(3) -0.1151(3) 1.0223(3) 0.0577(10) Uani 1 1 d . . .
H56A H 0.2981 -0.0569 1.0202 0.069 Uiso 1 1 calc R . .
H56B H 0.2658 -0.1705 1.0751 0.069 Uiso 1 1 calc R . .
H56C H 0.1813 -0.0950 1.0187 0.069 Uiso 1 1 calc R . .
C57 C 0.4469(4) -0.3626(4) 0.9133(4) 0.0917(17) Uani 1 1 d . . .
H57A H 0.4116 -0.4103 0.8915 0.110 Uiso 1 1 calc R . .
H57B H 0.4572 -0.3947 0.9736 0.110 Uiso 1 1 calc R . .
H57C H 0.5145 -0.3440 0.8845 0.110 Uiso 1 1 calc R . .
C58 C 0.2563(4) -0.0684(4) 0.7128(3) 0.0870(16) Uani 1 1 d . . .
H58A H 0.2994 -0.0906 0.6736 0.104 Uiso 1 1 calc R . .
H58B H 0.2671 0.0044 0.7019 0.104 Uiso 1 1 calc R . .
H58C H 0.1829 -0.0809 0.7054 0.104 Uiso 1 1 calc R . .
C60 C 0.1763(3) 0.2428(3) 0.9286(2) 0.0469(9) Uani 1 1 d . . .
C61 C 0.0848(3) 0.3030(3) 0.9142(3) 0.0533(10) Uani 1 1 d . . .
C62 C 0.0839(3) 0.3981(3) 0.9244(3) 0.0629(11) Uani 1 1 d . . .
H62 H 0.0211 0.4361 0.9152 0.076 Uiso 1 1 calc . . .
C63 C 0.1705(4) 0.4389(3) 0.9474(3) 0.0648(12) Uani 1 1 d . . .
C64 C 0.2594(3) 0.3809(3) 0.9596(3) 0.0629(11) Uani 1 1 d . . .
H64 H 0.3207 0.4078 0.9746 0.075 Uiso 1 1 calc . . .
C65 C 0.2647(3) 0.2853(3) 0.9513(3) 0.0522(10) Uani 1 1 d . . .
C66 C -0.0152(3) 0.2642(3) 0.8903(3) 0.0669(12) Uani 1 1 d . . .
H66A H -0.0490 0.2169 0.9405 0.080 Uiso 1 1 calc R . .
H66B H 0.0004 0.2291 0.8500 0.080 Uiso 1 1 calc R . .
H66C H -0.0618 0.3216 0.8648 0.080 Uiso 1 1 calc R . .
C67 C 0.1670(4) 0.5425(4) 0.9596(4) 0.0906(16) Uani 1 1 d . . .
H67A H 0.1993 0.5375 1.0128 0.109 Uiso 1 1 calc R . .
H67B H 0.0945 0.5643 0.9606 0.109 Uiso 1 1 calc R . .
H67C H 0.2049 0.5923 0.9133 0.109 Uiso 1 1 calc R . .
C68 C 0.3676(3) 0.2306(3) 0.9663(3) 0.0684(12) Uani 1 1 d . . .
H68A H 0.4079 0.2485 0.9135 0.082 Uiso 1 1 calc R . .
H68B H 0.3556 0.1570 0.9876 0.082 Uiso 1 1 calc R . .
H68C H 0.4063 0.2506 1.0075 0.082 Uiso 1 1 calc R . .
C71 C -0.2555(4) -0.1521(4) 0.8222(3) 0.0756(13) Uani 1 1 d . . .
H71A H -0.2490 -0.2186 0.8674 0.091 Uiso 1 1 calc R . .
H71B H -0.1958 -0.1443 0.7826 0.091 Uiso 1 1 calc R . .
C72 C -0.3518(4) -0.1484(5) 0.7788(4) 0.111(2) Uani 1 1 d . . .
H72A H -0.3916 -0.2122 0.8041 0.133 Uiso 1 1 calc R . .
H72B H -0.3380 -0.1386 0.7188 0.133 Uiso 1 1 calc R . .
C73 C -0.4107(5) -0.0596(6) 0.7886(5) 0.126(2) Uani 1 1 d . . .
H73A H -0.4432 -0.0196 0.7352 0.151 Uiso 1 1 calc R . .
H73B H -0.4658 -0.0830 0.8325 0.151 Uiso 1 1 calc R . .
C74 C -0.3321(6) 0.0030(4) 0.8130(4) 0.118(2) Uani 1 1 d . . .
H74A H -0.3007 0.0545 0.7630 0.141 Uiso 1 1 calc R . .
H74B H -0.3637 0.0376 0.8501 0.141 Uiso 1 1 calc R . .
Li1 Li 0.4738(6) 0.5831(5) 0.4553(4) 0.0650(19) Uani 1 1 d . . .
Li2 Li 0.6696(7) 0.4278(6) 0.4488(5) 0.075(2) Uani 1 1 d . . .
Li3 Li -0.1662(5) -0.0694(5) 0.9462(4) 0.0542(16) Uani 1 1 d . . .
Li4 Li 0.0306(5) 0.0806(5) 0.9553(4) 0.0480(14) Uani 1 1 d . . .

loop_
_atom_site_aniso_label
_atom_site_aniso_U_11
_atom_site_aniso_U_22
_atom_site_aniso_U_33
_atom_site_aniso_U_23
_atom_site_aniso_U_13
_atom_site_aniso_U_12
Si1 0.1128(10) 0.0426(7) 0.0383(6) -0.0162(5) 0.0024(6) -0.0032(6)
Si3 0.0634(7) 0.0374(6) 0.0401(6) -0.0150(5) -0.0039(5) 0.0059(5)
Si4 0.0771(8) 0.0419(6) 0.0568(7) -0.0148(5) 0.0186(6) -0.0103(6)
O1 0.102(2) 0.0413(15) 0.0396(15) -0.0154(12) -0.0062(14) 0.0135(14)
O2 0.0543(14) 0.0346(13) 0.0383(13) -0.0127(11) -0.0022(11) 0.0004(11)
O71 0.0718(18) 0.0523(17) 0.079(2) -0.0320(16) -0.0287(15) 0.0086(14)
N21 0.101(3) 0.0300(17) 0.050(2) -0.0116(15) -0.0066(18) 0.0150(17)
N31 0.124(3) 0.046(2) 0.046(2) -0.0196(17) -0.019(2) 0.026(2)
N51 0.061(2) 0.0391(17) 0.0461(18) -0.0147(15) 0.0075(15) 0.0000(15)
N61 0.0517(18) 0.0307(16) 0.0545(19) -0.0118(14) 0.0019(14) -0.0004(13)
C1 0.082(3) 0.059(3) 0.086(3) -0.039(3) 0.014(3) 0.000(2)
C2 0.195(7) 0.113(5) 0.040(3) -0.014(3) 0.006(3) -0.072(5)
Si2A 0.094(4) 0.0394(12) 0.0451(12) -0.0115(9) -0.0143(16) 0.0121(16)
C3A 0.111(7) 0.067(5) 0.095(6) -0.045(5) -0.057(6) 0.038(5)
C4A 0.193(15) 0.050(4) 0.051(4) -0.005(4) -0.013(6) 0.018(6)
Si2B 0.053(4) 0.039(3) 0.057(3) -0.013(2) -0.011(3) 0.009(3)
C3B 0.119(16) 0.053(9) 0.056(9) 0.003(7) 0.002(10) 0.000(10)
C4B 0.077(13) 0.092(15) 0.108(17) -0.044(15) -0.055(13) 0.035(12)
C5 0.097(3) 0.071(3) 0.047(2) -0.020(2) -0.014(2) 0.022(3)
C6 0.063(3) 0.056(3) 0.075(3) -0.035(2) -0.007(2) 0.003(2)
C7 0.164(6) 0.056(3) 0.065(3) -0.006(3) 0.024(3) -0.015(3)
C8 0.085(3) 0.077(3) 0.115(4) -0.050(3) 0.044(3) -0.026(3)
C20 0.081(3) 0.035(2) 0.048(2) -0.0097(18) -0.001(2) 0.008(2)
C21 0.066(3) 0.042(2) 0.062(3) 0.001(2) 0.006(2) 0.004(2)
C22 0.078(3) 0.042(3) 0.092(4) -0.004(2) -0.010(3) -0.003(2)
C23 0.095(4) 0.036(2) 0.087(3) -0.023(2) -0.021(3) 0.007(2)
C24 0.074(3) 0.051(3) 0.084(3) -0.027(2) -0.004(2) 0.018(2)
C25 0.070(3) 0.043(2) 0.066(3) -0.018(2) 0.002(2) 0.003(2)
C26 0.082(3) 0.069(3) 0.101(4) 0.008(3) 0.020(3) 0.012(3)
C27 0.173(6) 0.048(3) 0.125(5) -0.042(3) -0.042(4) 0.016(3)
C28 0.077(3) 0.076(3) 0.102(4) -0.036(3) -0.003(3) -0.004(3)
C30 0.092(3) 0.066(3) 0.075(3) -0.048(3) -0.035(3) 0.039(3)
C31 0.077(3) 0.068(3) 0.072(3) -0.044(3) -0.015(2) 0.024(2)
C32 0.064(3) 0.098(4) 0.121(4) -0.077(4) -0.007(3) 0.016(3)
C33 0.071(3) 0.118(5) 0.157(6) -0.104(5) -0.020(4) 0.026(3)
C34 0.101(4) 0.125(5) 0.133(6) -0.104(5) -0.046(4) 0.039(4)
C35 0.110(4) 0.097(4) 0.084(4) -0.061(3) -0.035(3) 0.048(3)
C36 0.081(3) 0.065(3) 0.061(3) -0.030(2) -0.011(2) 0.012(2)
C37 0.087(4) 0.175(7) 0.247(9) -0.170(7) -0.020(5) 0.006(4)
C38 0.197(7) 0.121(5) 0.074(4) -0.060(4) -0.058(4) 0.056(5)
O41 0.117(5) 0.057(4) 0.074(8) -0.036(4) 0.012(4) 0.004(3)
C41 0.147(7) 0.076(5) 0.096(6) -0.052(4) 0.031(5) -0.020(5)
C42 0.158(8) 0.118(7) 0.129(7) -0.083(6) 0.036(6) 0.004(5)
C43 0.145(7) 0.129(7) 0.099(6) -0.040(6) 0.026(5) -0.009(5)
C44 0.141(9) 0.072(6) 0.119(8) -0.042(6) 0.028(7) -0.012(5)
O41' 0.132(10) 0.057(10) 0.046(10) -0.023(8) 0.038(9) -0.001(8)
C41' 0.154(14) 0.091(10) 0.134(14) -0.052(11) 0.021(13) 0.023(10)
C42' 0.167(14) 0.152(13) 0.19(2) 0.001(17) -0.048(16) 0.027(13)
C43' 0.092(10) 0.123(11) 0.088(12) -0.064(10) 0.013(9) 0.024(9)
C44' 0.105(11) 0.068(9) 0.058(11) -0.009(10) 0.033(9) -0.003(9)
C50 0.055(2) 0.045(2) 0.060(3) -0.024(2) 0.0079(19) -0.0015(18)
C51 0.048(2) 0.046(2) 0.058(3) -0.022(2) -0.0006(18) -0.0005(18)
C52 0.053(2) 0.057(3) 0.083(3) -0.033(2) -0.010(2) 0.006(2)
C53 0.053(3) 0.054(3) 0.103(4) -0.042(3) -0.002(2) 0.003(2)
C54 0.061(3) 0.068(3) 0.093(4) -0.053(3) 0.013(2) 0.004(2)
C55 0.069(3) 0.064(3) 0.062(3) -0.032(2) 0.016(2) -0.007(2)
C56 0.066(3) 0.051(2) 0.057(3) -0.019(2) -0.008(2) 0.007(2)
C57 0.071(3) 0.075(3) 0.152(5) -0.067(4) -0.009(3) 0.015(3)
C58 0.117(4) 0.088(4) 0.060(3) -0.032(3) 0.025(3) 0.007(3)
C60 0.058(2) 0.033(2) 0.046(2) -0.0073(17) 0.0040(17) -0.0020(17)
C61 0.059(2) 0.034(2) 0.059(2) -0.0055(19) -0.0019(19) 0.0030(18)
C62 0.069(3) 0.037(2) 0.077(3) -0.011(2) 0.002(2) 0.010(2)
C63 0.080(3) 0.031(2) 0.081(3) -0.016(2) 0.007(2) 0.002(2)
C64 0.066(3) 0.045(2) 0.078(3) -0.019(2) 0.000(2) -0.012(2)
C65 0.055(2) 0.035(2) 0.065(3) -0.0162(19) 0.0049(19) -0.0043(17)
C66 0.062(3) 0.048(2) 0.081(3) -0.008(2) -0.018(2) 0.011(2)
C67 0.113(4) 0.049(3) 0.117(4) -0.038(3) 0.005(3) 0.003(3)
C68 0.058(3) 0.054(3) 0.096(4) -0.029(3) -0.001(2) -0.003(2)
C71 0.088(3) 0.064(3) 0.089(3) -0.044(3) -0.016(3) 0.010(2)
C72 0.097(4) 0.134(5) 0.137(5) -0.091(5) -0.029(4) 0.018(4)
C73 0.121(5) 0.157(7) 0.122(5) -0.076(5) -0.048(4) 0.049(5)
C74 0.174(6) 0.064(4) 0.125(5) -0.042(4) -0.067(5) 0.030(4)
Li1 0.107(6) 0.042(4) 0.045(4) -0.014(3) -0.006(4) 0.015(4)
Li2 0.118(6) 0.056(4) 0.053(4) -0.020(4) 0.000(4) 0.000(4)
Li3 0.062(4) 0.047(4) 0.053(4) -0.017(3) -0.006(3) 0.003(3)
Li4 0.056(4) 0.041(3) 0.044(3) -0.010(3) 0.000(3) -0.004(3)

loop_
_atom_type_symbol
_atom_type_description
_atom_type_scat_dispersion_real
_atom_type_scat_dispersion_imag
_atom_type_scat_source
C C 0.0033 0.0016 'International Tables Vol C Tables 4.2.6.8 and 6.1.1.4'
H H 0.0000 0.0000 'International Tables Vol C Tables 4.2.6.8 and 6.1.1.4'
Li Li -0.0003 0.0001 'International Tables Vol C Tables 4.2.6.8 and 6.1.1.4'
N N 0.0061 0.0033 'International Tables Vol C Tables 4.2.6.8 and 6.1.1.4'
O O 0.0106 0.0060 'International Tables Vol C Tables 4.2.6.8 and 6.1.1.4'
Si Si 0.0817 0.0704 'International Tables Vol C Tables 4.2.6.8 and 6.1.1.4'

loop_
_geom_angle_atom_site_label_1
_geom_angle_atom_site_label_2
_geom_angle_atom_site_label_3
_geom_angle
_geom_angle_site_symmetry_1
_geom_angle_site_symmetry_3
_geom_angle_publ_flag
O1 Si1 N31 111.49(15) . . ?
O1 Si1 C2 108.0(2) . . ?
N31 Si1 C2 110.4(3) . . ?
O1 Si1 C1 109.9(2) . . ?
N31 Si1 C1 107.6(2) . . ?
C2 Si1 C1 109.4(3) . . ?
O2 Si3 N51 111.82(13) . . ?
O2 Si3 C6 109.31(17) . . ?
N51 Si3 C6 107.67(17) . . ?
O2 Si3 C5 107.96(17) . . ?
N51 Si3 C5 110.26(19) . . ?
C6 Si3 C5 109.8(2) . . ?
N51 Si3 Li4 79.15(15) . . ?
C6 Si3 Li4 139.74(19) . . ?
C5 Si3 Li4 104.17(19) . . ?
N51 Si3 Li3 143.15(15) . . ?
C6 Si3 Li3 88.45(18) . . ?
C5 Si3 Li3 94.0(2) . . ?
Li4 Si3 Li3 67.97(16) . . ?
N61 Si4 N51 108.63(14) . . ?
N61 Si4 C7 109.9(2) . . ?
N51 Si4 C7 111.4(2) . . ?
N61 Si4 C8 119.5(2) . . ?
N51 Si4 C8 104.38(18) . . ?
C7 Si4 C8 102.8(3) . . ?
Si1 O1 Li1 110.9(3) . . ?
Si1 O1 Li2 121.1(3) . . ?
Li1 O1 Li2 123.7(3) . . ?
Si1 O1 Li1 136.5(3) . 2_666 ?
Li1 O1 Li1 78.8(3) . 2_666 ?
Li2 O1 Li1 78.2(3) . 2_666 ?
Si3 O2 Li4 110.6(2) . . ?
Si3 O2 Li4 136.9(2) . 2_557 ?
Li4 O2 Li4 78.3(3) . 2_557 ?
Si3 O2 Li3 121.5(2) . . ?
Li4 O2 Li3 123.6(3) . . ?
Li4 O2 Li3 78.2(3) 2_557 . ?
C71 O71 C74 107.5(3) . . ?
C71 O71 Li3 123.6(3) . . ?
C74 O71 Li3 128.9(3) . . ?
C20 N21 Si2B 118.8(3) . . ?
C20 N21 Si2A 123.0(3) . . ?
C20 N21 Li1 113.1(3) . . ?
Si2B N21 Li1 95.1(4) . . ?
Si2A N21 Li1 112.7(3) . . ?
C20 N21 Li2 96.9(3) . 2_666 ?
Si2B N21 Li2 144.0(4) . 2_666 ?
Si2A N21 Li2 128.1(3) . 2_666 ?
Li1 N21 Li2 72.7(3) . 2_666 ?
C30 N31 Si1 116.0(3) . . ?
C30 N31 Si2A 111.1(4) . . ?
Si1 N31 Si2A 132.7(3) . . ?
C30 N31 Si2B 135.7(5) . . ?
Si1 N31 Si2B 108.1(4) . . ?
C50 N51 Si3 116.6(2) . . ?
C50 N51 Si4 117.1(2) . . ?
Si3 N51 Si4 126.28(18) . . ?
C60 N61 Si4 123.6(2) . . ?
C60 N61 Li4 112.3(3) . . ?
Si4 N61 Li4 109.1(2) . . ?
C60 N61 Li3 97.3(3) . 2_557 ?
Si4 N61 Li3 130.9(2) . 2_557 ?
Li4 N61 Li3 72.9(3) . 2_557 ?
Si1 C1 H1A 109.5 . . ?
Si1 C1 H1B 109.5 . . ?
H1A C1 H1B 109.5 . . ?
Si1 C1 H1C 109.5 . . ?
H1A C1 H1C 109.5 . . ?
H1B C1 H1C 109.5 . . ?
Si1 C2 H2A 109.5 . . ?
Si1 C2 H2B 109.5 . . ?
H2A C2 H2B 109.5 . . ?
Si1 C2 H2C 109.5 . . ?
H2A C2 H2C 109.5 . . ?
H2B C2 H2C 109.5 . . ?
N21 Si2A N31 105.3(3) . . ?
N21 Si2A C3A 123.3(4) . . ?
N31 Si2A C3A 109.0(4) . . ?
N21 Si2A C4A 106.7(4) . . ?
N31 Si2A C4A 107.6(3) . . ?
C3A Si2A C4A 104.1(5) . . ?
N21 Si2B N31 107.8(4) . . ?
N21 Si2B C4B 109.1(7) . . ?
N31 Si2B C4B 97.5(7) . . ?
N21 Si2B C3B 118.2(7) . . ?
N31 Si2B C3B 117.9(7) . . ?
C4B Si2B C3B 103.9(10) . . ?
Si2B C3B H3B1 109.5 . . ?
Si2B C3B H3B2 109.5 . . ?
H3B1 C3B H3B2 109.5 . . ?
Si2B C3B H3B3 109.5 . . ?
H3B1 C3B H3B3 109.5 . . ?
H3B2 C3B H3B3 109.5 . . ?
Si2B C4B H4B1 109.5 . . ?
Si2B C4B H4B2 109.5 . . ?
H4B1 C4B H4B2 109.5 . . ?
Si2B C4B H4B3 109.5 . . ?
H4B1 C4B H4B3 109.5 . . ?
H4B2 C4B H4B3 109.5 . . ?
Si3 C5 H5A 109.5 . . ?
Si3 C5 H5B 109.5 . . ?
H5A C5 H5B 109.5 . . ?
Si3 C5 H5C 109.5 . . ?
H5A C5 H5C 109.5 . . ?
H5B C5 H5C 109.5 . . ?
Si3 C6 H6A 109.5 . . ?
Si3 C6 H6B 109.5 . . ?
H6A C6 H6B 109.5 . . ?
Si3 C6 H6C 109.5 . . ?
H6A C6 H6C 109.5 . . ?
H6B C6 H6C 109.5 . . ?
Si4 C7 H7A 109.5 . . ?
Si4 C7 H7B 109.5 . . ?
H7A C7 H7B 109.5 . . ?
Si4 C7 H7C 109.5 . . ?
H7A C7 H7C 109.5 . . ?
H7B C7 H7C 109.5 . . ?
Si4 C8 H8A 109.5 . . ?
Si4 C8 H8B 109.5 . . ?
H8A C8 H8B 109.5 . . ?
Si4 C8 H8C 109.5 . . ?
H8A C8 H8C 109.5 . . ?
H8B C8 H8C 109.5 . . ?
C21 C20 C25 117.0(4) . . ?
C21 C20 N21 120.2(4) . . ?
C25 C20 N21 122.6(4) . . ?
C21 C20 Li2 115.1(3) . 2_666 ?
C25 C20 Li2 100.9(3) . 2_666 ?
N21 C20 Li2 50.5(2) . 2_666 ?
C22 C21 C20 120.6(4) . . ?
C22 C21 C26 118.3(4) . . ?
C20 C21 C26 121.1(4) . . ?
C23 C22 C21 122.6(4) . . ?
C23 C22 H22 118.7 . . ?
C21 C22 H22 118.7 . . ?
C22 C23 C24 117.0(4) . . ?
C22 C23 C27 121.8(5) . . ?
C24 C23 C27 121.1(5) . . ?
C23 C24 C25 122.9(4) . . ?
C23 C24 H24 118.6 . . ?
C25 C24 H24 118.6 . . ?
C24 C25 C20 119.9(4) . . ?
C24 C25 C28 117.6(4) . . ?
C20 C25 C28 122.5(4) . . ?
C21 C26 H26A 109.5 . . ?
C21 C26 H26B 109.5 . . ?
H26A C26 H26B 109.5 . . ?
C21 C26 H26C 109.5 . . ?
H26A C26 H26C 109.5 . . ?
H26B C26 H26C 109.5 . . ?
C23 C27 H27A 109.5 . . ?
C23 C27 H27B 109.5 . . ?
H27A C27 H27B 109.5 . . ?
C23 C27 H27C 109.5 . . ?
H27A C27 H27C 109.5 . . ?
H27B C27 H27C 109.5 . . ?
C25 C28 H28A 109.5 . . ?
C25 C28 H28B 109.5 . . ?
H28A C28 H28B 109.5 . . ?
C25 C28 H28C 109.5 . . ?
H28A C28 H28C 109.5 . . ?
H28B C28 H28C 109.5 . . ?
C31 C30 C35 119.1(5) . . ?
C31 C30 N31 120.7(4) . . ?
C35 C30 N31 120.2(5) . . ?
C30 C31 C32 119.5(4) . . ?
C30 C31 C36 120.6(4) . . ?
C32 C31 C36 120.0(5) . . ?
C33 C32 C31 122.9(6) . . ?
C33 C32 H32 118.6 . . ?
C31 C32 H32 118.6 . . ?
C32 C33 C34 117.3(6) . . ?
C32 C33 C37 122.6(7) . . ?
C34 C33 C37 120.2(6) . . ?
C33 C34 C35 122.5(5) . . ?
C33 C34 H34 118.7 . . ?
C35 C34 H34 118.7 . . ?
C34 C35 C30 118.5(6) . . ?
C34 C35 C38 120.4(5) . . ?
C30 C35 C38 121.0(6) . . ?
C31 C36 H36A 109.5 . . ?
C31 C36 H36B 109.5 . . ?
H36A C36 H36B 109.5 . . ?
C31 C36 H36C 109.5 . . ?
H36A C36 H36C 109.5 . . ?
H36B C36 H36C 109.5 . . ?
C33 C37 H37A 109.5 . . ?
C33 C37 H37B 109.5 . . ?
H37A C37 H37B 109.5 . . ?
C33 C37 H37C 109.5 . . ?
H37A C37 H37C 109.5 . . ?
H37B C37 H37C 109.5 . . ?
C35 C38 H38A 109.5 . . ?
C35 C38 H38B 109.5 . . ?
H38A C38 H38B 109.5 . . ?
C35 C38 H38C 109.5 . . ?
H38A C38 H38C 109.5 . . ?
H38B C38 H38C 109.5 . . ?
C44 O41 C41 108.0(10) . . ?
C44 O41 Li2 129.1(8) . . ?
C41 O41 Li2 122.2(7) . . ?
C42 C41 O41 109.7(8) . . ?
C42 C41 H41A 109.7 . . ?
O41 C41 H41A 109.7 . . ?
C42 C41 H41B 109.7 . . ?
O41 C41 H41B 109.7 . . ?
H41A C41 H41B 108.2 . . ?
C41 C42 C43 104.8(6) . . ?
C41 C42 H42A 110.8 . . ?
C43 C42 H42A 110.8 . . ?
C41 C42 H42B 110.8 . . ?
C43 C42 H42B 110.8 . . ?
H42A C42 H42B 108.9 . . ?
C44 C43 C42 102.4(7) . . ?
C44 C43 H43A 111.3 . . ?
C42 C43 H43A 111.3 . . ?
C44 C43 H43B 111.3 . . ?
C42 C43 H43B 111.3 . . ?
H43A C43 H43B 109.2 . . ?
O41 C44 C43 102.9(7) . . ?
O41 C44 H44A 111.2 . . ?
C43 C44 H44A 111.2 . . ?
O41 C44 H44B 111.2 . . ?
C43 C44 H44B 111.2 . . ?
H44A C44 H44B 109.1 . . ?
C44' O41' C41' 106.8(16) . . ?
C44' O41' Li2 111(2) . . ?
C41' O41' Li2 131(3) . . ?
O41' C41' C42' 93.9(18) . . ?
O41' C41' H41C 112.9 . . ?
C42' C41' H41C 112.9 . . ?
O41' C41' H41D 112.9 . . ?
C42' C41' H41D 112.9 . . ?
H41C C41' H41D 110.4 . . ?
C41' C42' C43' 106.7(14) . . ?
C41' C42' H42C 110.4 . . ?
C43' C42' H42C 110.4 . . ?
C41' C42' H42D 110.4 . . ?
C43' C42' H42D 110.4 . . ?
H42C C42' H42D 108.6 . . ?
C44' C43' C42' 96.8(11) . . ?
C44' C43' H43C 112.4 . . ?
C42' C43' H43C 112.4 . . ?
C44' C43' H43D 112.4 . . ?
C42' C43' H43D 112.4 . . ?
H43C C43' H43D 110.0 . . ?
O41' C44' C43' 108.9(18) . . ?
O41' C44' H44C 109.9 . . ?
C43' C44' H44C 109.9 . . ?
O41' C44' H44D 109.9 . . ?
C43' C44' H44D 109.9 . . ?
H44C C44' H44D 108.3 . . ?
C51 C50 C55 118.7(4) . . ?
C51 C50 N51 120.4(3) . . ?
C55 C50 N51 120.9(4) . . ?
C52 C51 C50 119.6(4) . . ?
C52 C51 C56 119.8(4) . . ?
C50 C51 C56 120.6(3) . . ?
C53 C52 C51 122.1(4) . . ?
C53 C52 H52 118.9 . . ?
C51 C52 H52 118.9 . . ?
C52 C53 C54 117.9(4) . . ?
C52 C53 C57 121.7(5) . . ?
C54 C53 C57 120.4(4) . . ?
C53 C54 C55 122.6(4) . . ?
C53 C54 H54 118.7 . . ?
C55 C54 H54 118.7 . . ?
C54 C55 C50 118.8(4) . . ?
C54 C55 C58 120.5(4) . . ?
C50 C55 C58 120.6(4) . . ?
C51 C56 H56A 109.5 . . ?
C51 C56 H56B 109.5 . . ?
H56A C56 H56B 109.5 . . ?
C51 C56 H56C 109.5 . . ?
H56A C56 H56C 109.5 . . ?
H56B C56 H56C 109.5 . . ?
C53 C57 H57A 109.5 . . ?
C53 C57 H57B 109.5 . . ?
H57A C57 H57B 109.5 . . ?
C53 C57 H57C 109.5 . . ?
H57A C57 H57C 109.5 . . ?
H57B C57 H57C 109.5 . . ?
C55 C58 H58A 109.5 . . ?
C55 C58 H58B 109.5 . . ?
H58A C58 H58B 109.5 . . ?
C55 C58 H58C 109.5 . . ?
H58A C58 H58C 109.5 . . ?
H58B C58 H58C 109.5 . . ?
C65 C60 N61 123.4(3) . . ?
C65 C60 C61 116.4(3) . . ?
N61 C60 C61 119.9(3) . . ?
C65 C60 Li3 99.8(3) . 2_557 ?
N61 C60 Li3 50.4(2) . 2_557 ?
C61 C60 Li3 116.0(3) . 2_557 ?
C62 C61 C60 120.8(4) . . ?
C62 C61 C66 118.3(4) . . ?
C60 C61 C66 120.9(3) . . ?
C63 C62 C61 122.5(4) . . ?
C63 C62 H62 118.7 . . ?
C61 C62 H62 118.7 . . ?
C64 C63 C62 116.4(4) . . ?
C64 C63 C67 122.1(4) . . ?
C62 C63 C67 121.5(4) . . ?
C63 C64 C65 123.7(4) . . ?
C63 C64 H64 118.2 . . ?
C65 C64 H64 118.2 . . ?
C64 C65 C60 120.2(4) . . ?
C64 C65 C68 117.9(4) . . ?
C60 C65 C68 121.9(3) . . ?
C61 C66 H66A 109.5 . . ?
C61 C66 H66B 109.5 . . ?
H66A C66 H66B 109.5 . . ?
C61 C66 H66C 109.5 . . ?
H66A C66 H66C 109.5 . . ?
H66B C66 H66C 109.5 . . ?
C63 C67 H67A 109.5 . . ?
C63 C67 H67B 109.5 . . ?
H67A C67 H67B 109.5 . . ?
C63 C67 H67C 109.5 . . ?
H67A C67 H67C 109.5 . . ?
H67B C67 H67C 109.5 . . ?
C65 C68 H68A 109.5 . . ?
C65 C68 H68B 109.5 . . ?
H68A C68 H68B 109.5 . . ?
C65 C68 H68C 109.5 . . ?
H68A C68 H68C 109.5 . . ?
H68B C68 H68C 109.5 . . ?
O71 C71 C72 109.0(4) . . ?
O71 C71 H71A 109.9 . . ?
C72 C71 H71A 109.9 . . ?
O71 C71 H71B 109.9 . . ?
C72 C71 H71B 109.9 . . ?
H71A C71 H71B 108.3 . . ?
C71 C72 C73 105.4(4) . . ?
C71 C72 H72A 110.7 . . ?
C73 C72 H72A 110.7 . . ?
C71 C72 H72B 110.7 . . ?
C73 C72 H72B 110.7 . . ?
H72A C72 H72B 108.8 . . ?
C74 C73 C72 105.6(5) . . ?
C74 C73 H73A 110.6 . . ?
C72 C73 H73A 110.6 . . ?
C74 C73 H73B 110.6 . . ?
C72 C73 H73B 110.6 . . ?
H73A C73 H73B 108.7 . . ?
O71 C74 C73 103.3(4) . . ?
O71 C74 H74A 111.1 . . ?
C73 C74 H74A 111.1 . . ?
O71 C74 H74B 111.1 . . ?
C73 C74 H74B 111.1 . . ?
H74A C74 H74B 109.1 . . ?
O1 Li1 O1 101.2(3) . 2_666 ?
O1 Li1 N21 126.9(4) . . ?
O1 Li1 N21 104.8(4) 2_666 . ?
O1 Li1 Li2 126.3(4) . 2_666 ?
O1 Li1 Li2 50.6(3) 2_666 2_666 ?
N21 Li1 Li2 54.4(3) . 2_666 ?
O1 Li1 Li1 51.1(2) . 2_666 ?
O1 Li1 Li1 50.2(3) 2_666 2_666 ?
N21 Li1 Li1 132.3(6) . 2_666 ?
Li2 Li1 Li1 87.7(4) 2_666 2_666 ?
O1 Li1 Si2B 93.9(3) . . ?
O1 Li1 Si2B 135.6(5) 2_666 . ?
N21 Li1 Si2B 37.6(2) . . ?
Li2 Li1 Si2B 87.0(4) 2_666 . ?
Li1 Li1 Si2B 128.3(5) 2_666 . ?
O1 Li1 Si1 31.58(14) . . ?
O1 Li1 Si1 122.3(3) 2_666 . ?
N21 Li1 Si1 96.4(3) . . ?
Li2 Li1 Si1 118.8(3) 2_666 . ?
Li1 Li1 Si1 75.9(3) 2_666 . ?
Si2B Li1 Si1 62.35(18) . . ?
O1 Li1 Si2A 96.3(3) . . ?
O1 Li1 Si2A 122.5(4) 2_666 . ?
N21 Li1 Si2A 31.18(16) . . ?
Li2 Li1 Si2A 75.1(3) 2_666 . ?
Li1 Li1 Si2A 120.8(5) 2_666 . ?
Si2B Li1 Si2A 13.21(17) . . ?
Si1 Li1 Si2A 65.28(16) . . ?
O1 Li1 Li2 28.2(2) . . ?
O1 Li1 Li2 89.7(3) 2_666 . ?
N21 Li1 Li2 154.8(3) . . ?
Li2 Li1 Li2 133.8(3) 2_666 . ?
Li1 Li1 Li2 46.0(3) 2_666 . ?
Si2B Li1 Li2 119.1(3) . . ?
Si1 Li1 Li2 58.47(18) . . ?
Si2A Li1 Li2 123.8(2) . . ?
O41 Li2 O1 122.6(6) . . ?
O41 Li2 O41' 5.3(16) . . ?
O1 Li2 O41' 117.4(13) . . ?
O41 Li2 N21 131.8(7) . 2_666 ?
O1 Li2 N21 103.8(4) . 2_666 ?
O41' Li2 N21 137.1(12) . 2_666 ?
O41 Li2 Li1 170.5(6) . 2_666 ?
O1 Li2 Li1 51.2(3) . 2_666 ?
O41' Li2 Li1 167.1(13) . 2_666 ?
N21 Li2 Li1 52.9(3) 2_666 2_666 ?
O41 Li2 C20 110.1(5) . 2_666 ?
O1 Li2 C20 110.9(4) . 2_666 ?
O41' Li2 C20 114.5(10) . 2_666 ?
N21 Li2 C20 32.58(16) 2_666 2_666 ?
Li1 Li2 C20 69.7(3) 2_666 2_666 ?
O41 Li2 Si1 99.3(6) . . ?
O1 Li2 Si1 26.92(14) . . ?
O41' Li2 Si1 94.6(13) . . ?
N21 Li2 Si1 120.8(4) 2_666 . ?
Li1 Li2 Si1 72.7(3) 2_666 . ?
C20 Li2 Si1 112.8(3) 2_666 . ?
O41 Li2 Li1 132.8(6) . . ?
O1 Li2 Li1 28.10(19) . . ?
O41' Li2 Li1 127.8(11) . . ?
N21 Li2 Li1 94.3(3) 2_666 . ?
Li1 Li2 Li1 46.2(3) 2_666 . ?
C20 Li2 Li1 115.9(3) 2_666 . ?
Si1 Li2 Li1 53.55(19) . . ?
O2 Li3 O71 121.8(4) . . ?
O2 Li3 N61 103.2(3) . 2_557 ?
O71 Li3 N61 132.7(4) . 2_557 ?
O2 Li3 Li4 50.7(2) . 2_557 ?
O71 Li3 Li4 169.2(4) . 2_557 ?
N61 Li3 Li4 52.7(2) 2_557 2_557 ?
O2 Li3 C60 109.5(3) . 2_557 ?
O71 Li3 C60 110.9(3) . 2_557 ?
N61 Li3 C60 32.29(15) 2_557 2_557 ?
Li4 Li3 C60 69.0(2) 2_557 2_557 ?
O2 Li3 Si3 26.55(12) . . ?
O71 Li3 Si3 98.6(3) . . ?
N61 Li3 Si3 120.0(3) 2_557 . ?
Li4 Li3 Si3 72.1(2) 2_557 . ?
C60 Li3 Si3 111.7(2) 2_557 . ?
O2 Li3 Li4 27.82(16) . . ?
O71 Li3 Li4 132.8(3) . . ?
N61 Li3 Li4 93.8(2) 2_557 . ?
Li4 Li3 Li4 45.5(3) 2_557 . ?
C60 Li3 Li4 114.5(2) 2_557 . ?
Si3 Li3 Li4 52.94(15) . . ?
O2 Li4 O2 101.7(3) . 2_557 ?
O2 Li4 N61 127.2(3) . . ?
O2 Li4 N61 105.2(3) 2_557 . ?
O2 Li4 Li4 51.5(2) . 2_557 ?
O2 Li4 Li4 50.2(2) 2_557 2_557 ?
N61 Li4 Li4 133.2(5) . 2_557 ?
O2 Li4 Li3 127.0(4) . 2_557 ?
O2 Li4 Li3 51.1(2) 2_557 2_557 ?
N61 Li4 Li3 54.3(2) . 2_557 ?
Li4 Li4 Li3 88.3(4) 2_557 2_557 ?
O2 Li4 Si3 31.87(13) . . ?
O2 Li4 Si3 123.0(3) 2_557 . ?
N61 Li4 Si3 96.3(2) . . ?
Li4 Li4 Si3 76.6(3) 2_557 . ?
Li3 Li4 Si3 118.9(3) 2_557 . ?
O2 Li4 Si4 95.9(2) . . ?
O2 Li4 Si4 125.3(3) 2_557 . ?
N61 Li4 Si4 32.24(13) . . ?
Li4 Li4 Si4 122.8(4) 2_557 . ?
Li3 Li4 Si4 77.0(2) 2_557 . ?
Si3 Li4 Si4 64.36(13) . . ?
O2 Li4 Li3 28.56(17) . . ?
O2 Li4 Li3 89.8(2) 2_557 . ?
N61 Li4 Li3 155.4(3) . . ?
Li4 Li4 Li3 46.2(3) 2_557 . ?
Li3 Li4 Li3 134.5(3) 2_557 . ?
Si3 Li4 Li3 59.10(15) . . ?
Si4 Li4 Li3 123.3(2) . . ?

loop_
_geom_bond_atom_site_label_1
_geom_bond_atom_site_label_2
_geom_bond_distance
_geom_bond_site_symmetry_2
_geom_bond_publ_flag
Si1 O1 1.621(3) . ?
Si1 N31 1.770(4) . ?
Si1 C2 1.860(5) . ?
Si1 C1 1.863(4) . ?
Si1 Li1 2.892(6) . ?
Si1 Li2 3.065(9) . ?
Si3 O2 1.619(2) . ?
Si3 N51 1.757(3) . ?
Si3 C6 1.870(4) . ?
Si3 C5 1.871(4) . ?
Si3 Li4 2.871(6) . ?
Si3 Li3 3.087(7) . ?
Si4 N61 1.709(3) . ?
Si4 N51 1.768(3) . ?
Si4 C7 1.870(5) . ?
Si4 C8 1.874(5) . ?
Si4 Li4 3.029(6) . ?
O1 Li1 1.886(7) . ?
O1 Li2 1.895(9) . ?
O1 Li1 1.911(7) 2_666 ?
O2 Li4 1.869(6) . ?
O2 Li4 1.904(6) 2_557 ?
O2 Li3 1.915(7) . ?
O71 C71 1.435(5) . ?
O71 C74 1.455(6) . ?
O71 Li3 1.921(7) . ?
N21 C20 1.427(5) . ?
N21 Si2B 1.665(6) . ?
N21 Si2A 1.760(5) . ?
N21 Li1 2.004(8) . ?
N21 Li2 2.046(8) 2_666 ?
N31 C30 1.455(6) . ?
N31 Si2A 1.786(4) . ?
N31 Si2B 1.821(7) . ?
N51 C50 1.445(5) . ?
N61 C60 1.418(4) . ?
N61 Li4 2.004(7) . ?
N61 Li3 2.046(7) 2_557 ?
C1 H1A 0.9800 . ?
C1 H1B 0.9800 . ?
C1 H1C 0.9800 . ?
C2 H2A 0.9800 . ?
C2 H2B 0.9800 . ?
C2 H2C 0.9800 . ?
Si2A C3A 1.866(9) . ?
Si2A C4A 1.899(8) . ?
Si2A Li1 3.136(10) . ?
C3A H3A1 0.9800 . ?
C3A H3A2 0.9800 . ?
C3A H3A3 0.9800 . ?
C4A H4A1 0.9800 . ?
C4A H4A2 0.9800 . ?
C4A H4A3 0.9800 . ?
Si2B C4B 1.878(16) . ?
Si2B C3B 1.893(16) . ?
Si2B Li1 2.718(10) . ?
C3B H3B1 0.9800 . ?
C3B H3B2 0.9800 . ?
C3B H3B3 0.9800 . ?
C4B H4B1 0.9800 . ?
C4B H4B2 0.9800 . ?
C4B H4B3 0.9800 . ?
C5 H5A 0.9800 . ?
C5 H5B 0.9800 . ?
C5 H5C 0.9800 . ?
C6 H6A 0.9800 . ?
C6 H6B 0.9800 . ?
C6 H6C 0.9800 . ?
C7 H7A 0.9800 . ?
C7 H7B 0.9800 . ?
C7 H7C 0.9800 . ?
C8 H8A 0.9800 . ?
C8 H8B 0.9800 . ?
C8 H8C 0.9800 . ?
C20 C21 1.403(6) . ?
C20 C25 1.412(6) . ?
C20 Li2 2.631(9) 2_666 ?
C21 C22 1.399(6) . ?
C21 C26 1.513(6) . ?
C22 C23 1.362(7) . ?
C22 H22 0.9500 . ?
C23 C24 1.380(6) . ?
C23 C27 1.533(6) . ?
C24 C25 1.394(6) . ?
C24 H24 0.9500 . ?
C25 C28 1.512(6) . ?
C26 H26A 0.9800 . ?
C26 H26B 0.9800 . ?
C26 H26C 0.9800 . ?
C27 H27A 0.9800 . ?
C27 H27B 0.9800 . ?
C27 H27C 0.9800 . ?
C28 H28A 0.9800 . ?
C28 H28B 0.9800 . ?
C28 H28C 0.9800 . ?
C30 C31 1.388(7) . ?
C30 C35 1.415(6) . ?
C31 C32 1.392(7) . ?
C31 C36 1.501(6) . ?
C32 C33 1.372(7) . ?
C32 H32 0.9500 . ?
C33 C34 1.378(9) . ?
C33 C37 1.517(9) . ?
C34 C35 1.401(9) . ?
C34 H34 0.9500 . ?
C35 C38 1.508(9) . ?
C36 H36A 0.9800 . ?
C36 H36B 0.9800 . ?
C36 H36C 0.9800 . ?
C37 H37A 0.9800 . ?
C37 H37B 0.9800 . ?
C37 H37C 0.9800 . ?
C38 H38A 0.9800 . ?
C38 H38B 0.9800 . ?
C38 H38C 0.9800 . ?
O41 C44 1.459(10) . ?
O41 C41 1.475(12) . ?
O41 Li2 1.872(14) . ?
C41 C42 1.383(11) . ?
C41 H41A 0.9900 . ?
C41 H41B 0.9900 . ?
C42 C43 1.613(12) . ?
C42 H42A 0.9900 . ?
C42 H42B 0.9900 . ?
C43 C44 1.490(12) . ?
C43 H43A 0.9900 . ?
C43 H43B 0.9900 . ?
C44 H44A 0.9900 . ?
C44 H44B 0.9900 . ?
O41' C44' 1.463(15) . ?
O41' C41' 1.487(15) . ?
O41' Li2 2.02(3) . ?
C41' C42' 1.518(18) . ?
C41' H41C 0.9900 . ?
C41' H41D 0.9900 . ?
C42' C43' 1.70(2) . ?
C42' H42C 0.9900 . ?
C42' H42D 0.9900 . ?
C43' C44' 1.477(18) . ?
C43' H43C 0.9900 . ?
C43' H43D 0.9900 . ?
C44' H44C 0.9900 . ?
C44' H44D 0.9900 . ?
C50 C51 1.402(6) . ?
C50 C55 1.413(5) . ?
C51 C52 1.398(5) . ?
C51 C56 1.506(5) . ?
C52 C53 1.371(6) . ?
C52 H52 0.9500 . ?
C53 C54 1.380(7) . ?
C53 C57 1.519(6) . ?
C54 C55 1.394(6) . ?
C54 H54 0.9500 . ?
C55 C58 1.504(7) . ?
C56 H56A 0.9800 . ?
C56 H56B 0.9800 . ?
C56 H56C 0.9800 . ?
C57 H57A 0.9800 . ?
C57 H57B 0.9800 . ?
C57 H57C 0.9800 . ?
C58 H58A 0.9800 . ?
C58 H58B 0.9800 . ?
C58 H58C 0.9800 . ?
C60 C65 1.406(5) . ?
C60 C61 1.419(5) . ?
C60 Li3 2.633(7) 2_557 ?
C61 C62 1.393(5) . ?
C61 C66 1.514(5) . ?
C62 C63 1.376(6) . ?
C62 H62 0.9500 . ?
C63 C64 1.376(6) . ?
C63 C67 1.527(6) . ?
C64 C65 1.389(5) . ?
C64 H64 0.9500 . ?
C65 C68 1.507(6) . ?
C66 H66A 0.9800 . ?
C66 H66B 0.9800 . ?
C66 H66C 0.9800 . ?
C67 H67A 0.9800 . ?
C67 H67B 0.9800 . ?
C67 H67C 0.9800 . ?
C68 H68A 0.9800 . ?
C68 H68B 0.9800 . ?
C68 H68C 0.9800 . ?
C71 C72 1.445(7) . ?
C71 H71A 0.9900 . ?
C71 H71B 0.9900 . ?
C72 C73 1.502(8) . ?
C72 H72A 0.9900 . ?
C72 H72B 0.9900 . ?
C73 C74 1.492(8) . ?
C73 H73A 0.9900 . ?
C73 H73B 0.9900 . ?
C74 H74A 0.9900 . ?
C74 H74B 0.9900 . ?
Li1 O1 1.911(7) 2_666 ?
Li1 Li2 2.401(11) 2_666 ?
Li1 Li1 2.409(13) 2_666 ?
Li1 Li2 3.333(11) . ?
Li2 N21 2.046(8) 2_666 ?
Li2 Li1 2.401(11) 2_666 ?
Li2 C20 2.631(9) 2_666 ?
Li3 N61 2.046(7) 2_557 ?
Li3 Li4 2.408(9) 2_557 ?
Li3 C60 2.633(7) 2_557 ?
Li3 Li4 3.335(9) . ?
Li4 O2 1.904(6) 2_557 ?
Li4 Li4 2.381(12) 2_557 ?
Li4 Li3 2.408(9) 2_557 ?

loop_
_geom_torsion_atom_site_label_1
_geom_torsion_atom_site_label_2
_geom_torsion_atom_site_label_3
_geom_torsion_atom_site_label_4
_geom_torsion
_geom_torsion_site_symmetry_1
_geom_torsion_site_symmetry_2
_geom_torsion_site_symmetry_3
_geom_torsion_site_symmetry_4
_geom_torsion_publ_flag
N31 Si1 O1 Li1 -30.5(3) . . . . ?
C2 Si1 O1 Li1 90.9(4) . . . . ?
C1 Si1 O1 Li1 -149.8(3) . . . . ?
Li2 Si1 O1 Li1 157.4(5) . . . . ?
N31 Si1 O1 Li2 172.1(3) . . . . ?
C2 Si1 O1 Li2 -66.5(4) . . . . ?
C1 Si1 O1 Li2 52.8(4) . . . . ?
Li1 Si1 O1 Li2 -157.4(5) . . . . ?
N31 Si1 O1 Li1 65.2(4) . . . 2_666 ?
C2 Si1 O1 Li1 -173.4(4) . . . 2_666 ?
C1 Si1 O1 Li1 -54.1(4) . . . 2_666 ?
Li1 Si1 O1 Li1 95.7(4) . . . 2_666 ?
Li2 Si1 O1 Li1 -106.9(5) . . . 2_666 ?
N51 Si3 O2 Li4 31.4(3) . . . . ?
C6 Si3 O2 Li4 150.6(3) . . . . ?
C5 Si3 O2 Li4 -90.0(3) . . . . ?
Li3 Si3 O2 Li4 -157.5(4) . . . . ?
N51 Si3 O2 Li4 -63.3(3) . . . 2_557 ?
C6 Si3 O2 Li4 55.8(4) . . . 2_557 ?
C5 Si3 O2 Li4 175.2(3) . . . 2_557 ?
Li4 Si3 O2 Li4 -94.8(4) . . . 2_557 ?
Li3 Si3 O2 Li4 107.7(4) . . . 2_557 ?
N51 Si3 O2 Li3 -171.0(3) . . . . ?
C6 Si3 O2 Li3 -51.9(3) . . . . ?
C5 Si3 O2 Li3 67.5(3) . . . . ?
Li4 Si3 O2 Li3 157.5(4) . . . . ?
O1 Si1 N31 C30 -118.3(3) . . . . ?
C2 Si1 N31 C30 121.7(3) . . . . ?
C1 Si1 N31 C30 2.3(4) . . . . ?
Li1 Si1 N31 C30 -136.7(3) . . . . ?
Li2 Si1 N31 C30 -111.4(4) . . . . ?
O1 Si1 N31 Si2A 58.0(3) . . . . ?
C2 Si1 N31 Si2A -62.0(3) . . . . ?
C1 Si1 N31 Si2A 178.6(3) . . . . ?
Li1 Si1 N31 Si2A 39.6(3) . . . . ?
Li2 Si1 N31 Si2A 65.0(4) . . . . ?
O1 Si1 N31 Si2B 64.9(3) . . . . ?
C2 Si1 N31 Si2B -55.1(3) . . . . ?
C1 Si1 N31 Si2B -174.5(3) . . . . ?
Li1 Si1 N31 Si2B 46.5(3) . . . . ?
Li2 Si1 N31 Si2B 71.9(4) . . . . ?
O2 Si3 N51 C50 117.1(3) . . . . ?
C6 Si3 N51 C50 -3.0(3) . . . . ?
C5 Si3 N51 C50 -122.8(3) . . . . ?
Li4 Si3 N51 C50 136.0(3) . . . . ?
Li3 Si3 N51 C50 109.2(3) . . . . ?
O2 Si3 N51 Si4 -61.4(2) . . . . ?
C6 Si3 N51 Si4 178.5(2) . . . . ?
C5 Si3 N51 Si4 58.8(3) . . . . ?
Li4 Si3 N51 Si4 -42.5(2) . . . . ?
Li3 Si3 N51 Si4 -69.3(3) . . . . ?
N61 Si4 N51 C50 -119.2(3) . . . . ?
C7 Si4 N51 C50 119.5(3) . . . . ?
C8 Si4 N51 C50 9.3(3) . . . . ?
Li4 Si4 N51 C50 -137.7(3) . . . . ?
N61 Si4 N51 Si3 59.2(2) . . . . ?
C7 Si4 N51 Si3 -62.1(3) . . . . ?
C8 Si4 N51 Si3 -172.3(3) . . . . ?
Li4 Si4 N51 Si3 40.7(2) . . . . ?
N51 Si4 N61 C60 -164.6(3) . . . . ?
C7 Si4 N61 C60 -42.4(4) . . . . ?
C8 Si4 N61 C60 76.0(4) . . . . ?
Li4 Si4 N61 C60 -135.4(4) . . . . ?
N51 Si4 N61 Li4 -29.2(3) . . . . ?
C7 Si4 N61 Li4 92.9(3) . . . . ?
C8 Si4 N61 Li4 -148.7(3) . . . . ?
N51 Si4 N61 Li3 54.4(3) . . . 2_557 ?
C7 Si4 N61 Li3 176.5(3) . . . 2_557 ?
C8 Si4 N61 Li3 -65.1(4) . . . 2_557 ?
Li4 Si4 N61 Li3 83.6(4) . . . 2_557 ?
C20 N21 Si2A N31 162.3(4) . . . . ?
Si2B N21 Si2A N31 72.9(6) . . . . ?
Li1 N21 Si2A N31 21.2(5) . . . . ?
Li2 N21 Si2A N31 -64.1(6) 2_666 . . . ?
C20 N21 Si2A C3A -72.0(5) . . . . ?
Si2B N21 Si2A C3A -161.3(7) . . . . ?
Li1 N21 Si2A C3A 146.9(4) . . . . ?
Li2 N21 Si2A C3A 61.6(6) 2_666 . . . ?
C20 N21 Si2A C4A 48.1(5) . . . . ?
Si2B N21 Si2A C4A -41.3(5) . . . . ?
Li1 N21 Si2A C4A -93.0(4) . . . . ?
Li2 N21 Si2A C4A -178.3(5) 2_666 . . . ?
C20 N21 Si2A Li1 141.1(5) . . . . ?
Si2B N21 Si2A Li1 51.7(6) . . . . ?
Li2 N21 Si2A Li1 -85.3(5) 2_666 . . . ?
C30 N31 Si2A N21 126.1(4) . . . . ?
Si1 N31 Si2A N21 -50.4(5) . . . . ?
Si2B N31 Si2A N21 -65.9(6) . . . . ?
C30 N31 Si2A C3A -8.1(4) . . . . ?
Si1 N31 Si2A C3A 175.5(4) . . . . ?
Si2B N31 Si2A C3A 160.0(6) . . . . ?
C30 N31 Si2A C4A -120.4(4) . . . . ?
Si1 N31 Si2A C4A 63.1(5) . . . . ?
Si2B N31 Si2A C4A 47.6(6) . . . . ?
C30 N31 Si2A Li1 139.1(3) . . . . ?
Si1 N31 Si2A Li1 -37.4(3) . . . . ?
Si2B N31 Si2A Li1 -52.9(5) . . . . ?
C20 N21 Si2B N31 -178.4(4) . . . . ?
Si2A N21 Si2B N31 -71.7(8) . . . . ?
Li1 N21 Si2B N31 61.6(6) . . . . ?
Li2 N21 Si2B N31 -5.8(12) 2_666 . . . ?
C20 N21 Si2B C4B -73.6(8) . . . . ?
Si2A N21 Si2B C4B 33.1(8) . . . . ?
Li1 N21 Si2B C4B 166.5(8) . . . . ?
Li2 N21 Si2B C4B 99.0(11) 2_666 . . . ?
C20 N21 Si2B C3B 44.8(8) . . . . ?
Si2A N21 Si2B C3B 151.5(10) . . . . ?
Li1 N21 Si2B C3B -75.2(8) . . . . ?
Li2 N21 Si2B C3B -142.6(11) 2_666 . . . ?
C20 N21 Si2B Li1 120.0(5) . . . . ?
Si2A N21 Si2B Li1 -133.3(5) . . . . ?
Li2 N21 Si2B Li1 -67.4(8) 2_666 . . . ?
C30 N31 Si2B N21 93.8(6) . . . . ?
Si1 N31 Si2B N21 -90.3(6) . . . . ?
Si2A N31 Si2B N21 77.8(8) . . . . ?
C30 N31 Si2B C4B -19.0(9) . . . . ?
Si1 N31 Si2B C4B 156.8(7) . . . . ?
Si2A N31 Si2B C4B -35.1(8) . . . . ?
C30 N31 Si2B C3B -129.2(8) . . . . ?
Si1 N31 Si2B C3B 46.7(7) . . . . ?
Si2A N31 Si2B C3B -145.2(9) . . . . ?
C30 N31 Si2B Li1 134.5(5) . . . . ?
Si1 N31 Si2B Li1 -49.7(3) . . . . ?
Si2A N31 Si2B Li1 118.4(6) . . . . ?
Si2B N21 C20 C21 -85.3(6) . . . . ?
Si2A N21 C20 C21 -116.0(5) . . . . ?
Li1 N21 C20 C21 24.9(5) . . . . ?
Li2 N21 C20 C21 99.0(4) 2_666 . . . ?
Si2B N21 C20 C25 99.3(6) . . . . ?
Si2A N21 C20 C25 68.7(6) . . . . ?
Li1 N21 C20 C25 -150.4(4) . . . . ?
Li2 N21 C20 C25 -76.3(5) 2_666 . . . ?
Si2B N21 C20 Li2 175.6(6) . . . 2_666 ?
Si2A N21 C20 Li2 145.0(5) . . . 2_666 ?
Li1 N21 C20 Li2 -74.1(4) . . . 2_666 ?
C25 C20 C21 C22 2.0(6) . . . . ?
N21 C20 C21 C22 -173.6(4) . . . . ?
Li2 C20 C21 C22 -116.3(4) 2_666 . . . ?
C25 C20 C21 C26 -179.9(4) . . . . ?
N21 C20 C21 C26 4.5(6) . . . . ?
Li2 C20 C21 C26 61.8(5) 2_666 . . . ?
C20 C21 C22 C23 -0.6(7) . . . . ?
C26 C21 C22 C23 -178.8(5) . . . . ?
C21 C22 C23 C24 -1.0(7) . . . . ?
C21 C22 C23 C27 178.9(5) . . . . ?
C22 C23 C24 C25 1.2(7) . . . . ?
C27 C23 C24 C25 -178.6(5) . . . . ?
C23 C24 C25 C20 0.2(7) . . . . ?
C23 C24 C25 C28 178.7(5) . . . . ?
C21 C20 C25 C24 -1.7(6) . . . . ?
N21 C20 C25 C24 173.8(4) . . . . ?
Li2 C20 C25 C24 124.0(4) 2_666 . . . ?
C21 C20 C25 C28 179.8(4) . . . . ?
N21 C20 C25 C28 -4.7(6) . . . . ?
Li2 C20 C25 C28 -54.5(5) 2_666 . . . ?
Si1 N31 C30 C31 95.8(4) . . . . ?
Si2A N31 C30 C31 -81.3(4) . . . . ?
Si2B N31 C30 C31 -88.6(6) . . . . ?
Si1 N31 C30 C35 -83.9(4) . . . . ?
Si2A N31 C30 C35 99.0(4) . . . . ?
Si2B N31 C30 C35 91.7(6) . . . . ?
C35 C30 C31 C32 3.9(6) . . . . ?
N31 C30 C31 C32 -175.8(4) . . . . ?
C35 C30 C31 C36 -174.7(4) . . . . ?
N31 C30 C31 C36 5.6(6) . . . . ?
C30 C31 C32 C33 -0.5(7) . . . . ?
C36 C31 C32 C33 178.1(4) . . . . ?
C31 C32 C33 C34 -3.4(8) . . . . ?
C31 C32 C33 C37 176.8(5) . . . . ?
C32 C33 C34 C35 3.8(8) . . . . ?
C37 C33 C34 C35 -176.3(5) . . . . ?
C33 C34 C35 C30 -0.4(8) . . . . ?
C33 C34 C35 C38 178.7(5) . . . . ?
C31 C30 C35 C34 -3.5(7) . . . . ?
N31 C30 C35 C34 176.3(4) . . . . ?
C31 C30 C35 C38 177.4(5) . . . . ?
N31 C30 C35 C38 -2.9(7) . . . . ?
C44 O41 C41 C42 14.7(15) . . . . ?
Li2 O41 C41 C42 -174.2(10) . . . . ?
O41 C41 C42 C43 7.4(14) . . . . ?
C41 C42 C43 C44 -26.1(13) . . . . ?
C41 O41 C44 C43 -31.3(14) . . . . ?
Li2 O41 C44 C43 158.4(12) . . . . ?
C42 C43 C44 O41 34.0(13) . . . . ?
C44' O41' C41' C42' 51(3) . . . . ?
Li2 O41' C41' C42' -88(4) . . . . ?
O41' C41' C42' C43' -43(3) . . . . ?
C41' C42' C43' C44' 21(3) . . . . ?
C41' O41' C44' C43' -42(4) . . . . ?
Li2 O41' C44' C43' 106(2) . . . . ?
C42' C43' C44' O41' 11(3) . . . . ?
Si3 N51 C50 C51 -96.4(4) . . . . ?
Si4 N51 C50 C51 82.2(4) . . . . ?
Si3 N51 C50 C55 82.6(4) . . . . ?
Si4 N51 C50 C55 -98.8(4) . . . . ?
C55 C50 C51 C52 -4.0(5) . . . . ?
N51 C50 C51 C52 175.0(3) . . . . ?
C55 C50 C51 C56 173.8(3) . . . . ?
N51 C50 C51 C56 -7.1(5) . . . . ?
C50 C51 C52 C53 1.1(6) . . . . ?
C56 C51 C52 C53 -176.8(4) . . . . ?
C51 C52 C53 C54 2.1(6) . . . . ?
C51 C52 C53 C57 -177.3(4) . . . . ?
C52 C53 C54 C55 -2.4(7) . . . . ?
C57 C53 C54 C55 177.0(4) . . . . ?
C53 C54 C55 C50 -0.5(7) . . . . ?
C53 C54 C55 C58 179.8(4) . . . . ?
C51 C50 C55 C54 3.7(6) . . . . ?
N51 C50 C55 C54 -175.3(4) . . . . ?
C51 C50 C55 C58 -176.6(4) . . . . ?
N51 C50 C55 C58 4.4(6) . . . . ?
Si4 N61 C60 C65 -77.7(4) . . . . ?
Li4 N61 C60 C65 148.2(4) . . . . ?
Li3 N61 C60 C65 73.7(4) 2_557 . . . ?
Si4 N61 C60 C61 108.2(4) . . . . ?
Li4 N61 C60 C61 -25.9(5) . . . . ?
Li3 N61 C60 C61 -100.4(4) 2_557 . . . ?
Si4 N61 C60 Li3 -151.4(4) . . . 2_557 ?
Li4 N61 C60 Li3 74.5(3) . . . 2_557 ?
C65 C60 C61 C62 -1.4(6) . . . . ?
N61 C60 C61 C62 173.1(4) . . . . ?
Li3 C60 C61 C62 115.6(4) 2_557 . . . ?
C65 C60 C61 C66 -179.4(4) . . . . ?
N61 C60 C61 C66 -4.9(6) . . . . ?
Li3 C60 C61 C66 -62.4(5) 2_557 . . . ?
C60 C61 C62 C63 0.9(7) . . . . ?
C66 C61 C62 C63 179.0(4) . . . . ?
C61 C62 C63 C64 0.3(7) . . . . ?
C61 C62 C63 C67 -178.9(4) . . . . ?
C62 C63 C64 C65 -1.1(7) . . . . ?
C67 C63 C64 C65 178.2(4) . . . . ?
C63 C64 C65 C60 0.5(7) . . . . ?
C63 C64 C65 C68 179.8(4) . . . . ?
N61 C60 C65 C64 -173.5(4) . . . . ?
C61 C60 C65 C64 0.8(6) . . . . ?
Li3 C60 C65 C64 -124.9(4) 2_557 . . . ?
N61 C60 C65 C68 7.2(6) . . . . ?
C61 C60 C65 C68 -178.5(4) . . . . ?
Li3 C60 C65 C68 55.8(4) 2_557 . . . ?
C74 O71 C71 C72 -19.3(6) . . . . ?
Li3 O71 C71 C72 160.8(5) . . . . ?
O71 C71 C72 C73 0.5(7) . . . . ?
C71 C72 C73 C74 17.7(8) . . . . ?
C71 O71 C74 C73 29.7(6) . . . . ?
Li3 O71 C74 C73 -150.4(5) . . . . ?
C72 C73 C74 O71 -28.9(7) . . . . ?
Si1 O1 Li1 O1 135.7(3) . . . 2_666 ?
Li2 O1 Li1 O1 -67.5(5) . . . 2_666 ?
Li1 O1 Li1 O1 0.0 2_666 . . 2_666 ?
Si1 O1 Li1 N21 17.4(6) . . . . ?
Li2 O1 Li1 N21 174.1(4) . . . . ?
Li1 O1 Li1 N21 -118.4(7) 2_666 . . . ?
Si1 O1 Li1 Li2 86.8(5) . . . 2_666 ?
Li2 O1 Li1 Li2 -116.4(5) . . . 2_666 ?
Li1 O1 Li1 Li2 -48.9(4) 2_666 . . 2_666 ?
Si1 O1 Li1 Li1 135.7(3) . . . 2_666 ?
Li2 O1 Li1 Li1 -67.5(5) . . . 2_666 ?
Si1 O1 Li1 Si2B -2.3(4) . . . . ?
Li2 O1 Li1 Si2B 154.4(4) . . . . ?
Li1 O1 Li1 Si2B -138.0(5) 2_666 . . . ?
Li2 O1 Li1 Si1 156.7(5) . . . . ?
Li1 O1 Li1 Si1 -135.7(3) 2_666 . . . ?
Si1 O1 Li1 Si2A 10.7(3) . . . . ?
Li2 O1 Li1 Si2A 167.5(3) . . . . ?
Li1 O1 Li1 Si2A -125.0(4) 2_666 . . . ?
Si1 O1 Li1 Li2 -156.7(5) . . . . ?
Li1 O1 Li1 Li2 67.5(5) 2_666 . . . ?
C20 N21 Li1 O1 -157.8(4) . . . . ?
Si2B N21 Li1 O1 -33.4(6) . . . . ?
Si2A N21 Li1 O1 -12.8(6) . . . . ?
Li2 N21 Li1 O1 112.0(5) 2_666 . . . ?
C20 N21 Li1 O1 85.4(4) . . . 2_666 ?
Si2B N21 Li1 O1 -150.2(5) . . . 2_666 ?
Si2A N21 Li1 O1 -129.6(3) . . . 2_666 ?
Li2 N21 Li1 O1 -4.8(3) 2_666 . . 2_666 ?
C20 N21 Li1 Li2 90.2(4) . . . 2_666 ?
Si2B N21 Li1 Li2 -145.4(5) . . . 2_666 ?
Si2A N21 Li1 Li2 -124.8(4) . . . 2_666 ?
C20 N21 Li1 Li1 134.5(6) . . . 2_666 ?
Si2B N21 Li1 Li1 -101.1(7) . . . 2_666 ?
Si2A N21 Li1 Li1 -80.5(7) . . . 2_666 ?
Li2 N21 Li1 Li1 44.3(6) 2_666 . . 2_666 ?
C20 N21 Li1 Si2B -124.4(5) . . . . ?
Si2A N21 Li1 Si2B 20.6(2) . . . . ?
Li2 N21 Li1 Si2B 145.4(5) 2_666 . . . ?
C20 N21 Li1 Si1 -148.7(3) . . . . ?
Si2B N21 Li1 Si1 -24.3(4) . . . . ?
Si2A N21 Li1 Si1 -3.7(4) . . . . ?
Li2 N21 Li1 Si1 121.0(3) 2_666 . . . ?
C20 N21 Li1 Si2A -145.0(5) . . . . ?
Si2B N21 Li1 Si2A -20.6(2) . . . . ?
Li2 N21 Li1 Si2A 124.8(4) 2_666 . . . ?
C20 N21 Li1 Li2 -151.2(8) . . . . ?
Si2B N21 Li1 Li2 -26.8(10) . . . . ?
Si2A N21 Li1 Li2 -6.2(10) . . . . ?
Li2 N21 Li1 Li2 118.6(8) 2_666 . . . ?
N21 Si2B Li1 O1 153.8(5) . . . . ?
N31 Si2B Li1 O1 31.4(4) . . . . ?
C4B Si2B Li1 O1 123.8(14) . . . . ?
C3B Si2B Li1 O1 -85.8(6) . . . . ?
N21 Si2B Li1 O1 43.4(5) . . . 2_666 ?
N31 Si2B Li1 O1 -79.0(5) . . . 2_666 ?
C4B Si2B Li1 O1 13.4(16) . . . 2_666 ?
C3B Si2B Li1 O1 163.8(7) . . . 2_666 ?
N31 Si2B Li1 N21 -122.4(7) . . . . ?
C4B Si2B Li1 N21 -30.0(15) . . . . ?
C3B Si2B Li1 N21 120.4(7) . . . . ?
N21 Si2B Li1 Li2 27.6(4) . . . 2_666 ?
N31 Si2B Li1 Li2 -94.8(4) . . . 2_666 ?
C4B Si2B Li1 Li2 -2.4(15) . . . 2_666 ?
C3B Si2B Li1 Li2 147.9(6) . . . 2_666 ?
N21 Si2B Li1 Li1 112.3(7) . . . 2_666 ?
N31 Si2B Li1 Li1 -10.1(7) . . . 2_666 ?
C4B Si2B Li1 Li1 82.3(16) . . . 2_666 ?
C3B Si2B Li1 Li1 -127.3(8) . . . 2_666 ?
N21 Si2B Li1 Si1 152.5(5) . . . . ?
N31 Si2B Li1 Si1 30.0(2) . . . . ?
C4B Si2B Li1 Si1 122.5(15) . . . . ?
C3B Si2B Li1 Si1 -87.2(6) . . . . ?
N21 Si2B Li1 Si2A 52.9(6) . . . . ?
N31 Si2B Li1 Si2A -69.5(7) . . . . ?
C4B Si2B Li1 Si2A 22.9(14) . . . . ?
C3B Si2B Li1 Si2A 173.3(9) . . . . ?
N21 Si2B Li1 Li2 167.3(5) . . . . ?
N31 Si2B Li1 Li2 44.9(5) . . . . ?
C4B Si2B Li1 Li2 137.3(14) . . . . ?
C3B Si2B Li1 Li2 -72.3(7) . . . . ?
N31 Si1 Li1 O1 151.2(3) . . . . ?
C2 Si1 Li1 O1 -100.5(4) . . . . ?
C1 Si1 Li1 O1 47.3(5) . . . . ?
Li2 Si1 Li1 O1 -12.7(3) . . . . ?
O1 Si1 Li1 O1 -54.1(4) . . . 2_666 ?
N31 Si1 Li1 O1 97.1(4) . . . 2_666 ?
C2 Si1 Li1 O1 -154.6(4) . . . 2_666 ?
C1 Si1 Li1 O1 -6.8(6) . . . 2_666 ?
Li2 Si1 Li1 O1 -66.7(4) . . . 2_666 ?
O1 Si1 Li1 N21 -166.1(5) . . . . ?
N31 Si1 Li1 N21 -14.9(3) . . . . ?
C2 Si1 Li1 N21 93.4(4) . . . . ?
C1 Si1 Li1 N21 -118.8(3) . . . . ?
Li2 Si1 Li1 N21 -178.8(3) . . . . ?
O1 Si1 Li1 Li2 -113.4(5) . . . 2_666 ?
N31 Si1 Li1 Li2 37.8(4) . . . 2_666 ?
C2 Si1 Li1 Li2 146.1(4) . . . 2_666 ?
C1 Si1 Li1 Li2 -66.1(5) . . . 2_666 ?
Li2 Si1 Li1 Li2 -126.1(4) . . . 2_666 ?
O1 Si1 Li1 Li1 -34.0(3) . . . 2_666 ?
N31 Si1 Li1 Li1 117.1(4) . . . 2_666 ?
C2 Si1 Li1 Li1 -134.6(4) . . . 2_666 ?
C1 Si1 Li1 Li1 13.3(6) . . . 2_666 ?
Li2 Si1 Li1 Li1 -46.7(4) . . . 2_666 ?
O1 Si1 Li1 Si2B 177.4(4) . . . . ?
N31 Si1 Li1 Si2B -31.4(3) . . . . ?
C2 Si1 Li1 Si2B 76.9(4) . . . . ?
C1 Si1 Li1 Si2B -135.3(4) . . . . ?
Li2 Si1 Li1 Si2B 164.7(4) . . . . ?
O1 Si1 Li1 Si2A -168.2(3) . . . . ?
N31 Si1 Li1 Si2A -17.06(18) . . . . ?
C2 Si1 Li1 Si2A 91.3(3) . . . . ?
C1 Si1 Li1 Si2A -120.9(3) . . . . ?
Li2 Si1 Li1 Si2A 179.1(2) . . . . ?
O1 Si1 Li1 Li2 12.7(3) . . . . ?
N31 Si1 Li1 Li2 163.8(2) . . . . ?
C2 Si1 Li1 Li2 -87.8(3) . . . . ?
C1 Si1 Li1 Li2 60.0(4) . . . . ?
N21 Si2A Li1 O1 169.8(5) . . . . ?
N31 Si2A Li1 O1 11.3(3) . . . . ?
C3A Si2A Li1 O1 107.7(6) . . . . ?
C4A Si2A Li1 O1 -92.6(4) . . . . ?
N21 Si2A Li1 O1 62.1(4) . . . 2_666 ?
N31 Si2A Li1 O1 -96.3(4) . . . 2_666 ?
C3A Si2A Li1 O1 0.1(7) . . . 2_666 ?
C4A Si2A Li1 O1 159.8(4) . . . 2_666 ?
N31 Si2A Li1 N21 -158.4(5) . . . . ?
C3A Si2A Li1 N21 -62.0(7) . . . . ?
C4A Si2A Li1 N21 97.7(4) . . . . ?
N21 Si2A Li1 Li2 43.8(3) . . . 2_666 ?
N31 Si2A Li1 Li2 -114.7(3) . . . 2_666 ?
C3A Si2A Li1 Li2 -18.3(6) . . . 2_666 ?
C4A Si2A Li1 Li2 141.4(3) . . . 2_666 ?
N21 Si2A Li1 Li1 121.8(6) . . . 2_666 ?
N31 Si2A Li1 Li1 -36.6(5) . . . 2_666 ?
C3A Si2A Li1 Li1 59.8(8) . . . 2_666 ?
C4A Si2A Li1 Li1 -140.5(5) . . . 2_666 ?
N21 Si2A Li1 Si2B -110.0(6) . . . . ?
N31 Si2A Li1 Si2B 91.6(6) . . . . ?
C3A Si2A Li1 Si2B -172.0(9) . . . . ?
C4A Si2A Li1 Si2B -12.3(6) . . . . ?
N21 Si2A Li1 Si1 175.9(4) . . . . ?
N31 Si2A Li1 Si1 17.50(19) . . . . ?
C3A Si2A Li1 Si1 113.9(5) . . . . ?
C4A Si2A Li1 Si1 -86.4(3) . . . . ?
N21 Si2A Li1 Li2 176.8(5) . . . . ?
N31 Si2A Li1 Li2 18.4(4) . . . . ?
C3A Si2A Li1 Li2 114.8(6) . . . . ?
C4A Si2A Li1 Li2 -85.5(4) . . . . ?
C44 O41 Li2 O1 89.1(15) . . . . ?
C41 O41 Li2 O1 -80.0(13) . . . . ?
C44 O41 Li2 O41' 75(12) . . . . ?
C41 O41 Li2 O41' -94(13) . . . . ?
C44 O41 Li2 N21 -108.9(13) . . . 2_666 ?
C41 O41 Li2 N21 82.0(14) . . . 2_666 ?
C44 O41 Li2 C20 -137.7(13) . . . 2_666 ?
C41 O41 Li2 C20 53.2(14) . . . 2_666 ?
C44 O41 Li2 Si1 103.8(14) . . . . ?
C41 O41 Li2 Si1 -65.4(12) . . . . ?
C44 O41 Li2 Li1 55.7(17) . . . . ?
C41 O41 Li2 Li1 -113.4(11) . . . . ?
Si1 O1 Li2 O41 33.5(7) . . . . ?
Li1 O1 Li2 O41 -121.0(6) . . . . ?
Li1 O1 Li2 O41 171.3(6) 2_666 . . . ?
Si1 O1 Li2 O41' 34.9(10) . . . . ?
Li1 O1 Li2 O41' -119.6(9) . . . . ?
Li1 O1 Li2 O41' 172.7(10) 2_666 . . . ?
Si1 O1 Li2 N21 -132.8(3) . . . 2_666 ?
Li1 O1 Li2 N21 72.7(5) . . . 2_666 ?
Li1 O1 Li2 N21 4.9(3) 2_666 . . 2_666 ?
Si1 O1 Li2 Li1 -137.8(3) . . . 2_666 ?
Li1 O1 Li2 Li1 67.8(5) . . . 2_666 ?
Si1 O1 Li2 C20 -99.4(3) . . . 2_666 ?
Li1 O1 Li2 C20 106.1(4) . . . 2_666 ?
Li1 O1 Li2 C20 38.3(3) 2_666 . . 2_666 ?
Li1 O1 Li2 Si1 -154.5(5) . . . . ?
Li1 O1 Li2 Si1 137.8(3) 2_666 . . . ?
Si1 O1 Li2 Li1 154.5(5) . . . . ?
Li1 O1 Li2 Li1 -67.8(5) 2_666 . . . ?
C44' O41' Li2 O41 -108(14) . . . . ?
C41' O41' Li2 O41 30(10) . . . . ?
C44' O41' Li2 O1 85(3) . . . . ?
C41' O41' Li2 O1 -137(3) . . . . ?
C44' O41' Li2 N21 -113(2) . . . 2_666 ?
C41' O41' Li2 N21 25(4) . . . 2_666 ?
C44' O41' Li2 Li1 111(4) . . . 2_666 ?
C41' O41' Li2 Li1 -111(5) . . . 2_666 ?
C44' O41' Li2 C20 -143(2) . . . 2_666 ?
C41' O41' Li2 C20 -4(4) . . . 2_666 ?
C44' O41' Li2 Si1 100(2) . . . . ?
C41' O41' Li2 Si1 -122(3) . . . . ?
C44' O41' Li2 Li1 53(3) . . . . ?
C41' O41' Li2 Li1 -168(2) . . . . ?
O1 Si1 Li2 O41 -151.9(6) . . . . ?
N31 Si1 Li2 O41 -164.2(4) . . . . ?
C2 Si1 Li2 O41 -32.8(5) . . . . ?
C1 Si1 Li2 O41 76.6(4) . . . . ?
Li1 Si1 Li2 O41 -137.3(5) . . . . ?
N31 Si1 Li2 O1 -12.3(5) . . . . ?
C2 Si1 Li2 O1 119.1(4) . . . . ?
C1 Si1 Li2 O1 -131.5(3) . . . . ?
Li1 Si1 Li2 O1 14.6(3) . . . . ?
O1 Si1 Li2 O41' -149.4(9) . . . . ?
N31 Si1 Li2 O41' -161.7(8) . . . . ?
C2 Si1 Li2 O41' -30.3(8) . . . . ?
C1 Si1 Li2 O41' 79.1(8) . . . . ?
Li1 Si1 Li2 O41' -134.7(8) . . . . ?
O1 Si1 Li2 N21 56.0(3) . . . 2_666 ?
N31 Si1 Li2 N21 43.7(5) . . . 2_666 ?
C2 Si1 Li2 N21 175.1(4) . . . 2_666 ?
C1 Si1 Li2 N21 -75.5(4) . . . 2_666 ?
Li1 Si1 Li2 N21 70.6(4) . . . 2_666 ?
O1 Si1 Li2 Li1 33.3(3) . . . 2_666 ?
N31 Si1 Li2 Li1 20.9(4) . . . 2_666 ?
C2 Si1 Li2 Li1 152.3(3) . . . 2_666 ?
C1 Si1 Li2 Li1 -98.2(3) . . . 2_666 ?
Li1 Si1 Li2 Li1 47.9(3) . . . 2_666 ?
O1 Si1 Li2 C20 91.6(4) . . . 2_666 ?
N31 Si1 Li2 C20 79.2(4) . . . 2_666 ?
C2 Si1 Li2 C20 -149.4(3) . . . 2_666 ?
C1 Si1 Li2 C20 -40.0(3) . . . 2_666 ?
Li1 Si1 Li2 C20 106.2(3) . . . 2_666 ?
O1 Si1 Li2 Li1 -14.6(3) . . . . ?
N31 Si1 Li2 Li1 -27.0(4) . . . . ?
C2 Si1 Li2 Li1 104.4(3) . . . . ?
C1 Si1 Li2 Li1 -146.1(2) . . . . ?
O1 Li1 Li2 O41 79.9(8) . . . . ?
O1 Li1 Li2 O41 -165.1(7) 2_666 . . . ?
N21 Li1 Li2 O41 68.7(12) . . . . ?
Li2 Li1 Li2 O41 167.1(8) 2_666 . . . ?
Li1 Li1 Li2 O41 167.1(8) 2_666 . . . ?
Si2B Li1 Li2 O41 50.4(9) . . . . ?
Si1 Li1 Li2 O41 65.8(7) . . . . ?
Si2A Li1 Li2 O41 64.9(8) . . . . ?
O1 Li1 Li2 O1 115.0(5) 2_666 . . . ?
N21 Li1 Li2 O1 -11.2(8) . . . . ?
Li2 Li1 Li2 O1 87.2(5) 2_666 . . . ?
Li1 Li1 Li2 O1 87.2(5) 2_666 . . . ?
Si2B Li1 Li2 O1 -29.5(5) . . . . ?
Si1 Li1 Li2 O1 -14.0(3) . . . . ?
Si2A Li1 Li2 O1 -15.0(4) . . . . ?
O1 Li1 Li2 O41' 77.6(14) . . . . ?
O1 Li1 Li2 O41' -167.4(13) 2_666 . . . ?
N21 Li1 Li2 O41' 66.4(16) . . . . ?
Li2 Li1 Li2 O41' 164.8(14) 2_666 . . . ?
Li1 Li1 Li2 O41' 164.8(14) 2_666 . . . ?
Si2B Li1 Li2 O41' 48.1(14) . . . . ?
Si1 Li1 Li2 O41' 63.6(13) . . . . ?
Si2A Li1 Li2 O41' 62.6(14) . . . . ?
O1 Li1 Li2 N21 -111.6(5) . . . 2_666 ?
O1 Li1 Li2 N21 3.4(4) 2_666 . . 2_666 ?
N21 Li1 Li2 N21 -122.8(8) . . . 2_666 ?
Li2 Li1 Li2 N21 -24.4(4) 2_666 . . 2_666 ?
Li1 Li1 Li2 N21 -24.4(4) 2_666 . . 2_666 ?
Si2B Li1 Li2 N21 -141.1(4) . . . 2_666 ?
Si1 Li1 Li2 N21 -125.6(3) . . . 2_666 ?
Si2A Li1 Li2 N21 -126.6(3) . . . 2_666 ?
O1 Li1 Li2 Li1 -87.2(5) . . . 2_666 ?
O1 Li1 Li2 Li1 27.8(2) 2_666 . . 2_666 ?
N21 Li1 Li2 Li1 -98.4(10) . . . 2_666 ?
Li2 Li1 Li2 Li1 0.000(1) 2_666 . . 2_666 ?
Si2B Li1 Li2 Li1 -116.7(6) . . . 2_666 ?
Si1 Li1 Li2 Li1 -101.2(4) . . . 2_666 ?
Si2A Li1 Li2 Li1 -102.2(5) . . . 2_666 ?
O1 Li1 Li2 C20 -86.1(5) . . . 2_666 ?
O1 Li1 Li2 C20 28.9(4) 2_666 . . 2_666 ?
N21 Li1 Li2 C20 -97.3(9) . . . 2_666 ?
Li2 Li1 Li2 C20 1.1(4) 2_666 . . 2_666 ?
Li1 Li1 Li2 C20 1.1(4) 2_666 . . 2_666 ?
Si2B Li1 Li2 C20 -115.6(4) . . . 2_666 ?
Si1 Li1 Li2 C20 -100.2(3) . . . 2_666 ?
Si2A Li1 Li2 C20 -101.1(4) . . . 2_666 ?
O1 Li1 Li2 Si1 14.0(3) . . . . ?
O1 Li1 Li2 Si1 129.0(3) 2_666 . . . ?
N21 Li1 Li2 Si1 2.9(8) . . . . ?
Li2 Li1 Li2 Si1 101.2(4) 2_666 . . . ?
Li1 Li1 Li2 Si1 101.2(4) 2_666 . . . ?
Si2B Li1 Li2 Si1 -15.5(4) . . . . ?
Si2A Li1 Li2 Si1 -1.0(3) . . . . ?
Si3 O2 Li3 O71 -32.0(5) . . . . ?
Li4 O2 Li3 O71 122.6(4) . . . . ?
Li4 O2 Li3 O71 -170.3(4) 2_557 . . . ?
Si3 O2 Li3 N61 132.7(2) . . . 2_557 ?
Li4 O2 Li3 N61 -72.7(4) . . . 2_557 ?
Li4 O2 Li3 N61 -5.6(3) 2_557 . . 2_557 ?
Si3 O2 Li3 Li4 138.3(3) . . . 2_557 ?
Li4 O2 Li3 Li4 -67.1(4) . . . 2_557 ?
Si3 O2 Li3 C60 99.7(3) . . . 2_557 ?
Li4 O2 Li3 C60 -105.8(3) . . . 2_557 ?
Li4 O2 Li3 C60 -38.6(3) 2_557 . . 2_557 ?
Li4 O2 Li3 Si3 154.6(4) . . . . ?
Li4 O2 Li3 Si3 -138.3(3) 2_557 . . . ?
Si3 O2 Li3 Li4 -154.6(4) . . . . ?
Li4 O2 Li3 Li4 67.1(4) 2_557 . . . ?
C71 O71 Li3 O2 81.3(5) . . . . ?
C74 O71 Li3 O2 -98.6(6) . . . . ?
C71 O71 Li3 N61 -78.3(6) . . . 2_557 ?
C74 O71 Li3 N61 101.8(6) . . . 2_557 ?
C71 O71 Li3 Li4 38(2) . . . 2_557 ?
C74 O71 Li3 Li4 -142(2) . . . 2_557 ?
C71 O71 Li3 C60 -49.8(5) . . . 2_557 ?
C74 O71 Li3 C60 130.3(5) . . . 2_557 ?
C71 O71 Li3 Si3 67.5(4) . . . . ?
C74 O71 Li3 Si3 -112.4(5) . . . . ?
C71 O71 Li3 Li4 113.8(5) . . . . ?
C74 O71 Li3 Li4 -66.1(7) . . . . ?
N51 Si3 Li3 O2 14.0(4) . . . . ?
C6 Si3 Li3 O2 132.0(3) . . . . ?
C5 Si3 Li3 O2 -118.2(3) . . . . ?
Li4 Si3 Li3 O2 -14.6(3) . . . . ?
O2 Si3 Li3 O71 152.9(4) . . . . ?
N51 Si3 Li3 O71 166.9(2) . . . . ?
C6 Si3 Li3 O71 -75.1(3) . . . . ?
C5 Si3 Li3 O71 34.7(3) . . . . ?
Li4 Si3 Li3 O71 138.4(3) . . . . ?
O2 Si3 Li3 N61 -55.6(3) . . . 2_557 ?
N51 Si3 Li3 N61 -41.7(4) . . . 2_557 ?
C6 Si3 Li3 N61 76.4(3) . . . 2_557 ?
C5 Si3 Li3 N61 -173.9(3) . . . 2_557 ?
Li4 Si3 Li3 N61 -70.2(3) . . . 2_557 ?
O2 Si3 Li3 Li4 -32.7(2) . . . 2_557 ?
N51 Si3 Li3 Li4 -18.8(4) . . . 2_557 ?
C6 Si3 Li3 Li4 99.3(2) . . . 2_557 ?
C5 Si3 Li3 Li4 -151.0(2) . . . 2_557 ?
Li4 Si3 Li3 Li4 -47.3(3) . . . 2_557 ?
O2 Si3 Li3 C60 -90.5(3) . . . 2_557 ?
N51 Si3 Li3 C60 -76.5(3) . . . 2_557 ?
C6 Si3 Li3 C60 41.6(2) . . . 2_557 ?
C5 Si3 Li3 C60 151.3(2) . . . 2_557 ?
Li4 Si3 Li3 C60 -105.0(3) . . . 2_557 ?
O2 Si3 Li3 Li4 14.6(3) . . . . ?
N51 Si3 Li3 Li4 28.5(3) . . . . ?
C6 Si3 Li3 Li4 146.6(2) . . . . ?
C5 Si3 Li3 Li4 -103.7(2) . . . . ?
Si3 O2 Li4 O2 -135.9(2) . . . 2_557 ?
Li4 O2 Li4 O2 0.0 2_557 . . 2_557 ?
Li3 O2 Li4 O2 67.1(4) . . . 2_557 ?
Si3 O2 Li4 N61 -16.4(5) . . . . ?
Li4 O2 Li4 N61 119.6(5) 2_557 . . . ?
Li3 O2 Li4 N61 -173.3(4) . . . . ?
Si3 O2 Li4 Li4 -135.9(2) . . . 2_557 ?
Li3 O2 Li4 Li4 67.1(4) . . . 2_557 ?
Si3 O2 Li4 Li3 -86.2(4) . . . 2_557 ?
Li4 O2 Li4 Li3 49.8(3) 2_557 . . 2_557 ?
Li3 O2 Li4 Li3 116.8(4) . . . 2_557 ?
Li4 O2 Li4 Si3 135.9(2) 2_557 . . . ?
Li3 O2 Li4 Si3 -157.0(4) . . . . ?
Si3 O2 Li4 Si4 -8.0(2) . . . . ?
Li4 O2 Li4 Si4 127.9(3) 2_557 . . . ?
Li3 O2 Li4 Si4 -165.0(3) . . . . ?
Si3 O2 Li4 Li3 157.0(4) . . . . ?
Li4 O2 Li4 Li3 -67.1(4) 2_557 . . . ?
C60 N61 Li4 O2 156.4(4) . . . . ?
Si4 N61 Li4 O2 15.6(5) . . . . ?
Li3 N61 Li4 O2 -112.6(5) 2_557 . . . ?
C60 N61 Li4 O2 -85.5(4) . . . 2_557 ?
Si4 N61 Li4 O2 133.7(2) . . . 2_557 ?
Li3 N61 Li4 O2 5.5(3) 2_557 . . 2_557 ?
C60 N61 Li4 Li4 -134.6(5) . . . 2_557 ?
Si4 N61 Li4 Li4 84.6(6) . . . 2_557 ?
Li3 N61 Li4 Li4 -43.6(6) 2_557 . . 2_557 ?
C60 N61 Li4 Li3 -91.0(3) . . . 2_557 ?
Si4 N61 Li4 Li3 128.2(3) . . . 2_557 ?
C60 N61 Li4 Si3 147.8(2) . . . . ?
Si4 N61 Li4 Si3 7.0(3) . . . . ?
Li3 N61 Li4 Si3 -121.2(3) 2_557 . . . ?
C60 N61 Li4 Si4 140.8(4) . . . . ?
Li3 N61 Li4 Si4 -128.2(3) 2_557 . . . ?
C60 N61 Li4 Li3 148.7(7) . . . . ?
Si4 N61 Li4 Li3 8.0(8) . . . . ?
Li3 N61 Li4 Li3 -120.3(7) 2_557 . . . ?
N51 Si3 Li4 O2 -150.5(3) . . . . ?
C6 Si3 Li4 O2 -45.9(4) . . . . ?
C5 Si3 Li4 O2 101.2(3) . . . . ?
Li3 Si3 Li4 O2 12.6(2) . . . . ?
O2 Si3 Li4 O2 54.3(3) . . . 2_557 ?
N51 Si3 Li4 O2 -96.2(3) . . . 2_557 ?
C6 Si3 Li4 O2 8.4(5) . . . 2_557 ?
C5 Si3 Li4 O2 155.4(3) . . . 2_557 ?
Li3 Si3 Li4 O2 66.8(3) . . . 2_557 ?
O2 Si3 Li4 N61 167.0(4) . . . . ?
N51 Si3 Li4 N61 16.5(2) . . . . ?
C6 Si3 Li4 N61 121.1(3) . . . . ?
C5 Si3 Li4 N61 -91.9(3) . . . . ?
Li3 Si3 Li4 N61 179.5(3) . . . . ?
O2 Si3 Li4 Li4 34.0(2) . . . 2_557 ?
N51 Si3 Li4 Li4 -116.4(3) . . . 2_557 ?
C6 Si3 Li4 Li4 -11.9(5) . . . 2_557 ?
C5 Si3 Li4 Li4 135.2(3) . . . 2_557 ?
Li3 Si3 Li4 Li4 46.6(3) . . . 2_557 ?
O2 Si3 Li4 Li3 114.5(4) . . . 2_557 ?
N51 Si3 Li4 Li3 -36.0(3) . . . 2_557 ?
C6 Si3 Li4 Li3 68.6(4) . . . 2_557 ?
C5 Si3 Li4 Li3 -144.4(3) . . . 2_557 ?
Li3 Si3 Li4 Li3 127.0(3) . . . 2_557 ?
O2 Si3 Li4 Si4 171.1(3) . . . . ?
N51 Si3 Li4 Si4 20.64(12) . . . . ?
C6 Si3 Li4 Si4 125.2(2) . . . . ?
C5 Si3 Li4 Si4 -87.73(19) . . . . ?
Li3 Si3 Li4 Si4 -176.30(18) . . . . ?
O2 Si3 Li4 Li3 -12.6(2) . . . . ?
N51 Si3 Li4 Li3 -163.05(18) . . . . ?
C6 Si3 Li4 Li3 -58.5(3) . . . . ?
C5 Si3 Li4 Li3 88.6(2) . . . . ?
N61 Si4 Li4 O2 -167.5(4) . . . . ?
N51 Si4 Li4 O2 -16.2(2) . . . . ?
C7 Si4 Li4 O2 91.9(3) . . . . ?
C8 Si4 Li4 O2 -108.6(4) . . . . ?
N61 Si4 Li4 O2 -58.7(3) . . . 2_557 ?
N51 Si4 Li4 O2 92.7(3) . . . 2_557 ?
C7 Si4 Li4 O2 -159.3(3) . . . 2_557 ?
C8 Si4 Li4 O2 0.3(6) . . . 2_557 ?
N51 Si4 Li4 N61 151.3(3) . . . . ?
C7 Si4 Li4 N61 -100.6(3) . . . . ?
C8 Si4 Li4 N61 59.0(4) . . . . ?
N61 Si4 Li4 Li4 -120.2(5) . . . 2_557 ?
N51 Si4 Li4 Li4 31.1(4) . . . 2_557 ?
C7 Si4 Li4 Li4 139.2(4) . . . 2_557 ?
C8 Si4 Li4 Li4 -61.2(6) . . . 2_557 ?
N61 Si4 Li4 Li3 -40.9(2) . . . 2_557 ?
N51 Si4 Li4 Li3 110.4(2) . . . 2_557 ?
C7 Si4 Li4 Li3 -141.5(3) . . . 2_557 ?
C8 Si4 Li4 Li3 18.1(4) . . . 2_557 ?
N61 Si4 Li4 Si3 -172.2(3) . . . . ?
N51 Si4 Li4 Si3 -20.92(12) . . . . ?
C7 Si4 Li4 Si3 87.2(2) . . . . ?
C8 Si4 Li4 Si3 -113.3(3) . . . . ?
N61 Si4 Li4 Li3 -176.0(4) . . . . ?
N51 Si4 Li4 Li3 -24.7(3) . . . . ?
C7 Si4 Li4 Li3 83.4(3) . . . . ?
C8 Si4 Li4 Li3 -117.1(4) . . . . ?
O71 Li3 Li4 O2 -77.5(5) . . . . ?
N61 Li3 Li4 O2 111.3(4) 2_557 . . . ?
Li4 Li3 Li4 O2 87.7(5) 2_557 . . . ?
C60 Li3 Li4 O2 85.6(4) 2_557 . . . ?
Si3 Li3 Li4 O2 -13.9(2) . . . . ?
O2 Li3 Li4 O2 -115.6(4) . . . 2_557 ?
O71 Li3 Li4 O2 166.9(4) . . . 2_557 ?
N61 Li3 Li4 O2 -4.3(3) 2_557 . . 2_557 ?
Li4 Li3 Li4 O2 -28.0(2) 2_557 . . 2_557 ?
C60 Li3 Li4 O2 -30.1(3) 2_557 . . 2_557 ?
Si3 Li3 Li4 O2 -129.5(3) . . . 2_557 ?
O2 Li3 Li4 N61 12.8(7) . . . . ?
O71 Li3 Li4 N61 -64.7(9) . . . . ?
N61 Li3 Li4 N61 124.1(7) 2_557 . . . ?
Li4 Li3 Li4 N61 100.5(9) 2_557 . . . ?
C60 Li3 Li4 N61 98.4(8) 2_557 . . . ?
Si3 Li3 Li4 N61 -1.1(7) . . . . ?
O2 Li3 Li4 Li4 -87.7(5) . . . 2_557 ?
O71 Li3 Li4 Li4 -165.2(5) . . . 2_557 ?
N61 Li3 Li4 Li4 23.7(3) 2_557 . . 2_557 ?
C60 Li3 Li4 Li4 -2.1(4) 2_557 . . 2_557 ?
Si3 Li3 Li4 Li4 -101.6(4) . . . 2_557 ?
O2 Li3 Li4 Li3 -87.7(5) . . . 2_557 ?
O71 Li3 Li4 Li3 -165.2(5) . . . 2_557 ?
N61 Li3 Li4 Li3 23.7(3) 2_557 . . 2_557 ?
Li4 Li3 Li4 Li3 0.0 2_557 . . 2_557 ?
C60 Li3 Li4 Li3 -2.1(4) 2_557 . . 2_557 ?
Si3 Li3 Li4 Li3 -101.6(4) . . . 2_557 ?
O2 Li3 Li4 Si3 13.9(2) . . . . ?
O71 Li3 Li4 Si3 -63.6(4) . . . . ?
N61 Li3 Li4 Si3 125.2(3) 2_557 . . . ?
Li4 Li3 Li4 Si3 101.6(4) 2_557 . . . ?
C60 Li3 Li4 Si3 99.5(3) 2_557 . . . ?
O2 Li3 Li4 Si4 17.9(3) . . . . ?
O71 Li3 Li4 Si4 -59.6(5) . . . . ?
N61 Li3 Li4 Si4 129.2(3) 2_557 . . . ?
Li4 Li3 Li4 Si4 105.6(4) 2_557 . . . ?
C60 Li3 Li4 Si4 103.5(3) 2_557 . . . ?
Si3 Li3 Li4 Si4 4.0(2) . . . . ?
